data_7044899
loop_
_publ_author_name
'Rao, Bo'
'Zhao, Tong'
'Yang, Sha'
'Chai, Jinsong'
'Pan, Yiting'
'Weng, Shiyin'
'Yu, Haizhu'
'Li, Xiaowu'
'Zhu, Manzhou'

_publ_section_title
;
 X-ray crystal structure and doping mechanism of bimetallic nanocluster
 Au<sub>36-x</sub>Cu<sub>x</sub>(m-MBT)<sub>24</sub> (x = 1-3).
;
_journal_issue 2
_journal_name_full 'Dalton transactions (Cambridge, England : 2003)'
_journal_page_first 475
_journal_page_last 480
_journal_paper_doi 10.1039/c7dt02959d
_journal_volume 47
_journal_year 2018
_chemical_formula_moiety 'C168 H152 Au33.81 Cu2.19 S24'
_chemical_formula_sum 'C168 H168 Au33.83 Cu2.17 S24'
_chemical_formula_weight 9758.38
_space_group_crystal_system triclinic
_space_group_IT_number 2
_space_group_name_Hall '-P 1'
_space_group_name_H-M_alt 'P -1'
_symmetry_space_group_name_Hall '-P 1'
_symmetry_space_group_name_H-M 'P -1'
_atom_sites_solution_hydrogens geom
_atom_sites_solution_primary direct
_audit_creation_date 2016-08-18
_audit_creation_method
;
Olex2 1.2
(compiled 2016.02.16 svn.r3265 for OlexSys, GUI svn.r5155)
;
_audit_update_record
;
2017-05-26 deposited with the CCDC.
2017-11-28 downloaded from the CCDC.
;
_cell_angle_alpha 81.124(2)
_cell_angle_beta 75.264(2)
_cell_angle_gamma 88.303(2)
_cell_formula_units_Z 2
_cell_length_a 18.8742(7)
_cell_length_b 19.2976(6)
_cell_length_c 28.2594(11)
_cell_measurement_reflns_used 8133
_cell_measurement_temperature 130
_cell_measurement_theta_max 65.849
_cell_measurement_theta_min 3.369
_cell_volume 9834.6(6)
_computing_cell_refinement 'SAINT v7.68A (Bruker, 2009)'
_computing_data_reduction 'SAINT v7.68A (Bruker, 2009)'
_computing_molecular_graphics 'Olex2 (Dolomanov et al., 2009)'
_computing_publication_material 'Olex2 (Dolomanov et al., 2009)'
_computing_structure_refinement 'ShelXL (Sheldrick, 2015)'
_computing_structure_solution 'ShelXS (Sheldrick, 2008)'
_diffrn_ambient_temperature 130.0
_diffrn_measured_fraction_theta_full 0.940
_diffrn_measured_fraction_theta_max 0.940
_diffrn_measurement_device_type 'Bruker APEX-II CCD'
_diffrn_measurement_method '\f and \w scans'
_diffrn_radiation_monochromator graphite
_diffrn_radiation_type CuK\a
_diffrn_radiation_wavelength 1.54178
_diffrn_reflns_av_R_equivalents 0.1162
_diffrn_reflns_av_unetI/netI 0.1659
_diffrn_reflns_Laue_measured_fraction_full 0.940
_diffrn_reflns_Laue_measured_fraction_max 0.940
_diffrn_reflns_limit_h_max 22
_diffrn_reflns_limit_h_min -22
_diffrn_reflns_limit_k_max 22
_diffrn_reflns_limit_k_min -22
_diffrn_reflns_limit_l_max 31
_diffrn_reflns_limit_l_min -33
_diffrn_reflns_number 68045
_diffrn_reflns_point_group_measured_fraction_full 0.940
_diffrn_reflns_point_group_measured_fraction_max 0.940
_diffrn_reflns_theta_full 64.999
_diffrn_reflns_theta_max 64.999
_diffrn_reflns_theta_min 2.317
_diffrn_standards_number 0
_exptl_absorpt_coefficient_mu 49.009
_exptl_absorpt_correction_T_max 0.7528
_exptl_absorpt_correction_T_min 0.2931
_exptl_absorpt_correction_type multi-scan
_exptl_absorpt_process_details
;
SADABS-2008/1 (Bruker,2008) was used for absorption correction.
wR2(int) was 0.1366 before and 0.0736 after correction.
The Ratio of minimum to maximum transmission is 0.3893.
The \l/2 correction factor is 0.0015.
;
_exptl_crystal_colour red
_exptl_crystal_colour_primary red
_exptl_crystal_density_diffrn 3.295
_exptl_crystal_description block
_exptl_crystal_F_000 8592
_exptl_crystal_size_max 0.05
_exptl_crystal_size_mid 0.03
_exptl_crystal_size_min 0.02
_refine_diff_density_max 9.524
_refine_diff_density_min -8.143
_refine_diff_density_rms 0.923
_refine_ls_extinction_method none
_refine_ls_goodness_of_fit_ref 1.036
_refine_ls_hydrogen_treatment constr
_refine_ls_matrix_type fullcycle
_refine_ls_number_parameters 1786
_refine_ls_number_reflns 31444
_refine_ls_number_restraints 2304
_refine_ls_restrained_S_all 1.080
_refine_ls_R_factor_all 0.1717
_refine_ls_R_factor_gt 0.1189
_refine_ls_shift/su_max 0.001
_refine_ls_shift/su_mean 0.000
_refine_ls_structure_factor_coef Fsqd
_refine_ls_weighting_details 'w=1/[\s^2^(Fo^2^)+(0.2000P)^2^] where P=(Fo^2^+2Fc^2^)/3'
_refine_ls_weighting_scheme calc
_refine_ls_wR_factor_gt 0.2839
_refine_ls_wR_factor_ref 0.3275
_reflns_Friedel_coverage 0.000
_reflns_number_gt 18518
_reflns_number_total 31444
_reflns_threshold_expression 'I > 2\s(I)'
_cod_data_source_file c7dt02959d2.cif
_cod_data_source_block cu_dm16505_0m
_cod_depositor_comments 'Adding full bibliography for 7044899.cif.'
_cod_database_code 7044899
_shelx_space_group_comment
;
The symmetry employed for this shelxl refinement is uniquely defined
by the following loop, which should always be used as a source of
symmetry information in preference to the above space-group names.
They are only intended as comments.
;
_shelx_estimated_absorpt_t_max 0.441
_shelx_estimated_absorpt_t_min 0.193
_olex2_refinement_description
;
1. Fixed Uiso
 At 1.2 times of:
  All C(H) groups
 At 1.5 times of:
  All C(H,H,H) groups
2. Shared sites
{Au33, Cu33}
{Au34, Cu34}
{Au35, Cu35}
{Au36, Cu36}
{Au23, Cu23}
{Au24, Cu24}
{Au25, Cu25}
{Au26, Cu26}
{Au27, Cu27}
{Au28, Cu28}
{Au29, Cu29}
{Au30, Cu30}
{Au31, Cu31}
{Au32, Cu32}
3. Restrained distances
 S15-C99
 1.82 with sigma of 0.02
 S9-C57
 1.82 with sigma of 0.02
 S20-C134
 1.82 with sigma of 0.02
 C77-C75 = C119-C117 = C21-C19 = C42-C40 = C28-C26 = C105-C103 = C112-C110 =
 C7-C5 = C133-C131 = C12-C14 = C68-C70 = C161-C159 = C49-C47 = C147-C145 = C152-
 C154 = C91-C89 = C98-C96
 1.54 with sigma of 0.02
 C35-C33
 1.54 with sigma of 0.02
 C63-C61
 1.54 with sigma of 0.02
 C168-C166
 1.54 with sigma of 0.02
 C35-C33
 1.54 with sigma of 0.02
 C84-C82
 1.54 with sigma of 0.02
 C63-C61
 1.54 with sigma of 0.02
 C126-C124
 1.54 with sigma of 0.02
 Au36-C134
 2.8 with sigma of 0.02
 C56-C54
 1.54 with sigma of 0.02
 C35-C34
 2.33 with sigma of 0.02
 C84-C83
 2.38 with sigma of 0.02
 C77-C75
 2.38 with sigma of 0.02
 C168-C167
 2.38 with sigma of 0.02
 C77-C74
 2.38 with sigma of 0.02
 C168-C167
 2.38 with sigma of 0.02
 C77-C75
 1.54 with sigma of 0.02
 C140-C138
 1.54 with sigma of 0.02
 C140-C139
 2.38 with sigma of 0.02
 C53-C56
 2.34 with sigma of 0.02
 C119-C116
 2.34 with sigma of 0.02
 C77-C75
 1.54 with sigma of 0.02
 C77-C75
 1.54 with sigma of 0.02
 S15-C104 \\sim S15-C100
 with sigma of 0.02
 S9-C58 \\sim S9-C62
 with sigma of 0.02
 C42-C39 \\sim C42-C41
 with sigma of 0.02
4. Restrained planarity
 S9, C57, C58, C59, C60, C61, C62
 with sigma of 0.1
 C113, C115, C116, C117, C118, C119
 with sigma of 0.1
 C81, C82, C83, C84
 with sigma of 0.1
 C102, C103, C104, C105
 with sigma of 0.1
 C137, C138, C139, C140
 with sigma of 0.1
 C53, C54, C55, C56
 with sigma of 0.1
 C60, C61, C62, C63
 with sigma of 0.1
 C165, C166, C167, C168
 with sigma of 0.1
 C165, C166, C167, C168
 with sigma of 0.1
 C39, C40, C41, C42
 with sigma of 0.1
5. Uiso/Uaniso restraints and constraints
Au1 \\sim Au2 \\sim Au3 \\sim Au4 \\sim Au5 \\sim Au6 \\sim Au7 \\sim Au8 \\sim
Au9 \\sim Au10 \\sim Au11 \\sim Au12 \\sim Au13 \\sim Au14 \\sim Au15 \\sim
Au16 \\sim Au17 \\sim Au18 \\sim Au19 \\sim Au20 \\sim Au21 \\sim Au22 \\sim
Au23 \\sim Au24 \\sim Au25 \\sim Au26 \\sim Au27 \\sim Au28 \\sim Au29 \\sim
Au30 \\sim Au31 \\sim Au32 \\sim Au33 \\sim Au34 \\sim Au35 \\sim Au36 \\sim
Cu23 \\sim Cu24 \\sim Cu25 \\sim Cu26 \\sim Cu27 \\sim Cu28 \\sim Cu29 \\sim
Cu30 \\sim Cu31 \\sim Cu32: within 2A with sigma of 0.005 and sigma for
terminal atoms of 0.01
C1 \\sim C2 \\sim C3 \\sim C4 \\sim C5 \\sim C6 \\sim C7 \\sim C8 \\sim C9
\\sim C10 \\sim C11 \\sim C12 \\sim C13 \\sim C14 \\sim C15 \\sim C16 \\sim C17
\\sim C18 \\sim C19 \\sim C20 \\sim C21 \\sim C22 \\sim C27 \\sim C26 \\sim C25
\\sim C24 \\sim C23 \\sim C28 \\sim C29 \\sim C30 \\sim C31 \\sim C32 \\sim C33
\\sim C34 \\sim C35 \\sim C36 \\sim C41 \\sim C40 \\sim C39 \\sim C38 \\sim C37
\\sim C42 \\sim C43 \\sim C48 \\sim C47 \\sim C46 \\sim C45 \\sim C44 \\sim C49
\\sim C50 \\sim C55 \\sim C54 \\sim C53 \\sim C52 \\sim C51 \\sim C56 \\sim C57
\\sim C58 \\sim C59 \\sim C60 \\sim C61 \\sim C62 \\sim C63 \\sim C64 \\sim C65
\\sim C66 \\sim C67 \\sim C68 \\sim C69 \\sim C70 \\sim C71 \\sim C76 \\sim C75
\\sim C74 \\sim C73 \\sim C72 \\sim C77 \\sim C78 \\sim C79 \\sim C80 \\sim C81
\\sim C82 \\sim C83 \\sim C84 \\sim C85 \\sim C86 \\sim C87 \\sim C88 \\sim C89
\\sim C90 \\sim C91 \\sim C92 \\sim C97 \\sim C96 \\sim C95 \\sim C94 \\sim C93
\\sim C98 \\sim C99 \\sim C104 \\sim C103 \\sim C102 \\sim C101 \\sim C100
\\sim C105 \\sim C106 \\sim C111 \\sim C110 \\sim C109 \\sim C108 \\sim C107
\\sim C112 \\sim C113 \\sim C118 \\sim C117 \\sim C116 \\sim C115 \\sim C114
\\sim C119 \\sim C120 \\sim C125 \\sim C124 \\sim C123 \\sim C122 \\sim C121
\\sim C126 \\sim C127 \\sim C132 \\sim C131 \\sim C130 \\sim C129 \\sim C128
\\sim C133 \\sim C134 \\sim C135 \\sim C136 \\sim C137 \\sim C138 \\sim C139
\\sim C140 \\sim C141 \\sim C142 \\sim C143 \\sim C144 \\sim C145 \\sim C146
\\sim C147 \\sim C148 \\sim C153 \\sim C152 \\sim C151 \\sim C150 \\sim C149
\\sim C154 \\sim C155 \\sim C156 \\sim C157 \\sim C158 \\sim C159 \\sim C160
\\sim C161 \\sim C162 \\sim C167 \\sim C166 \\sim C165 \\sim C164 \\sim C163
\\sim C168: within 2A with sigma of 0.005 and sigma for terminal atoms of 0.01
S9 \\sim C57 \\sim C58 \\sim C59 \\sim C60 \\sim C61 \\sim C62 \\sim C63:
within 2A with sigma of 0.002 and sigma for terminal atoms of 0.004
Au1 \\sim Au2 \\sim Au3 \\sim Au4 \\sim Au5 \\sim Au6 \\sim Au7 \\sim Au8 \\sim
Au9 \\sim Au10 \\sim Au11 \\sim Au12 \\sim Au13 \\sim Au14 \\sim Au15 \\sim
Au16 \\sim Au17 \\sim Au18 \\sim Au19 \\sim Au20 \\sim Au21 \\sim Au22 \\sim
Au23 \\sim Au24 \\sim Au25 \\sim Au26 \\sim Au27 \\sim Au28 \\sim Au29 \\sim
Au30 \\sim Au31 \\sim Au32 \\sim Au33 \\sim Au34 \\sim Au35 \\sim Au36: within
2A with sigma of 0.005 and sigma for terminal atoms of 0.01
S18 \\sim C120 \\sim C121 \\sim C122 \\sim C123 \\sim C124 \\sim C125 \\sim
C126: within 2A with sigma of 0.005 and sigma for terminal atoms of 0.01
Uanis(C1) \\sim Ueq, Uanis(C2) \\sim Ueq, Uanis(C3) \\sim Ueq, Uanis(C4) \\sim
Ueq, Uanis(C5) \\sim Ueq, Uanis(C6) \\sim Ueq, Uanis(C7) \\sim Ueq, Uanis(C8)
\\sim Ueq, Uanis(C9) \\sim Ueq, Uanis(C10) \\sim Ueq, Uanis(C11) \\sim Ueq,
Uanis(C12) \\sim Ueq, Uanis(C13) \\sim Ueq, Uanis(C14) \\sim Ueq, Uanis(C15)
\\sim Ueq, Uanis(C16) \\sim Ueq, Uanis(C17) \\sim Ueq, Uanis(C18) \\sim Ueq,
Uanis(C19) \\sim Ueq, Uanis(C20) \\sim Ueq, Uanis(C21) \\sim Ueq, Uanis(C22)
\\sim Ueq, Uanis(C27) \\sim Ueq, Uanis(C26) \\sim Ueq, Uanis(C25) \\sim Ueq,
Uanis(C24) \\sim Ueq, Uanis(C23) \\sim Ueq, Uanis(C28) \\sim Ueq, Uanis(C29)
\\sim Ueq, Uanis(C30) \\sim Ueq, Uanis(C31) \\sim Ueq, Uanis(C32) \\sim Ueq,
Uanis(C33) \\sim Ueq, Uanis(C34) \\sim Ueq, Uanis(C35) \\sim Ueq, Uanis(C36)
\\sim Ueq, Uanis(C41) \\sim Ueq, Uanis(C40) \\sim Ueq, Uanis(C39) \\sim Ueq,
Uanis(C38) \\sim Ueq, Uanis(C37) \\sim Ueq, Uanis(C42) \\sim Ueq, Uanis(C43)
\\sim Ueq, Uanis(C48) \\sim Ueq, Uanis(C47) \\sim Ueq, Uanis(C46) \\sim Ueq,
Uanis(C45) \\sim Ueq, Uanis(C44) \\sim Ueq, Uanis(C49) \\sim Ueq, Uanis(C50)
\\sim Ueq, Uanis(C55) \\sim Ueq, Uanis(C54) \\sim Ueq, Uanis(C53) \\sim Ueq,
Uanis(C52) \\sim Ueq, Uanis(C51) \\sim Ueq, Uanis(C56) \\sim Ueq, Uanis(C57)
\\sim Ueq, Uanis(C58) \\sim Ueq, Uanis(C59) \\sim Ueq, Uanis(C60) \\sim Ueq,
Uanis(C61) \\sim Ueq, Uanis(C62) \\sim Ueq, Uanis(C63) \\sim Ueq, Uanis(C64)
\\sim Ueq, Uanis(C65) \\sim Ueq, Uanis(C66) \\sim Ueq, Uanis(C67) \\sim Ueq,
Uanis(C68) \\sim Ueq, Uanis(C69) \\sim Ueq, Uanis(C70) \\sim Ueq, Uanis(C71)
\\sim Ueq, Uanis(C76) \\sim Ueq, Uanis(C75) \\sim Ueq, Uanis(C74) \\sim Ueq,
Uanis(C73) \\sim Ueq, Uanis(C72) \\sim Ueq, Uanis(C77) \\sim Ueq, Uanis(C78)
\\sim Ueq, Uanis(C79) \\sim Ueq, Uanis(C80) \\sim Ueq, Uanis(C81) \\sim Ueq,
Uanis(C82) \\sim Ueq, Uanis(C83) \\sim Ueq, Uanis(C84) \\sim Ueq, Uanis(C85)
\\sim Ueq, Uanis(C86) \\sim Ueq, Uanis(C87) \\sim Ueq, Uanis(C88) \\sim Ueq,
Uanis(C89) \\sim Ueq, Uanis(C90) \\sim Ueq, Uanis(C91) \\sim Ueq, Uanis(C92)
\\sim Ueq, Uanis(C97) \\sim Ueq, Uanis(C96) \\sim Ueq, Uanis(C95) \\sim Ueq,
Uanis(C94) \\sim Ueq, Uanis(C93) \\sim Ueq, Uanis(C98) \\sim Ueq, Uanis(C99)
\\sim Ueq, Uanis(C104) \\sim Ueq, Uanis(C103) \\sim Ueq, Uanis(C102) \\sim Ueq,
Uanis(C101) \\sim Ueq, Uanis(C100) \\sim Ueq, Uanis(C105) \\sim Ueq,
Uanis(C106) \\sim Ueq, Uanis(C111) \\sim Ueq, Uanis(C110) \\sim Ueq,
Uanis(C109) \\sim Ueq, Uanis(C108) \\sim Ueq, Uanis(C107) \\sim Ueq,
Uanis(C112) \\sim Ueq, Uanis(C113) \\sim Ueq, Uanis(C118) \\sim Ueq,
Uanis(C117) \\sim Ueq, Uanis(C116) \\sim Ueq, Uanis(C115) \\sim Ueq,
Uanis(C114) \\sim Ueq, Uanis(C119) \\sim Ueq, Uanis(C120) \\sim Ueq,
Uanis(C125) \\sim Ueq, Uanis(C124) \\sim Ueq, Uanis(C123) \\sim Ueq,
Uanis(C122) \\sim Ueq, Uanis(C121) \\sim Ueq, Uanis(C126) \\sim Ueq,
Uanis(C127) \\sim Ueq, Uanis(C132) \\sim Ueq, Uanis(C131) \\sim Ueq,
Uanis(C130) \\sim Ueq, Uanis(C129) \\sim Ueq, Uanis(C128) \\sim Ueq,
Uanis(C133) \\sim Ueq, Uanis(C134) \\sim Ueq, Uanis(C135) \\sim Ueq,
Uanis(C136) \\sim Ueq, Uanis(C137) \\sim Ueq, Uanis(C138) \\sim Ueq,
Uanis(C139) \\sim Ueq, Uanis(C140) \\sim Ueq, Uanis(C141) \\sim Ueq,
Uanis(C142) \\sim Ueq, Uanis(C143) \\sim Ueq, Uanis(C144) \\sim Ueq,
Uanis(C145) \\sim Ueq, Uanis(C146) \\sim Ueq, Uanis(C147) \\sim Ueq,
Uanis(C148) \\sim Ueq, Uanis(C153) \\sim Ueq, Uanis(C152) \\sim Ueq,
Uanis(C151) \\sim Ueq, Uanis(C150) \\sim Ueq, Uanis(C149) \\sim Ueq,
Uanis(C154) \\sim Ueq, Uanis(C155) \\sim Ueq, Uanis(C156) \\sim Ueq,
Uanis(C157) \\sim Ueq, Uanis(C158) \\sim Ueq, Uanis(C159) \\sim Ueq,
Uanis(C160) \\sim Ueq, Uanis(C161) \\sim Ueq, Uanis(C162) \\sim Ueq,
Uanis(C167) \\sim Ueq, Uanis(C166) \\sim Ueq, Uanis(C165) \\sim Ueq,
Uanis(C164) \\sim Ueq, Uanis(C163) \\sim Ueq, Uanis(C168) \\sim Ueq: with sigma
of 0.005 and sigma for terminal atoms of 0.01
Uanis(S1) \\sim Ueq, Uanis(S2) \\sim Ueq, Uanis(S3) \\sim Ueq, Uanis(S4) \\sim
Ueq, Uanis(S5) \\sim Ueq, Uanis(S6) \\sim Ueq, Uanis(S7) \\sim Ueq, Uanis(S8)
\\sim Ueq, Uanis(S9) \\sim Ueq, Uanis(S10) \\sim Ueq, Uanis(S11) \\sim Ueq,
Uanis(S12) \\sim Ueq, Uanis(S13) \\sim Ueq, Uanis(S14) \\sim Ueq, Uanis(S15)
\\sim Ueq, Uanis(S16) \\sim Ueq, Uanis(S17) \\sim Ueq, Uanis(S18) \\sim Ueq,
Uanis(S19) \\sim Ueq, Uanis(S20) \\sim Ueq, Uanis(S21) \\sim Ueq, Uanis(S22)
\\sim Ueq, Uanis(S23) \\sim Ueq, Uanis(S24) \\sim Ueq: with sigma of 0.005 and
sigma for terminal atoms of 0.01
Uanis(Au2) \\sim Ueq: with sigma of 0.002 and sigma for terminal atoms of 0.004
Uanis(Au35) \\sim Ueq: with sigma of 0.005 and sigma for terminal atoms of 0.01
Uanis(Au2) \\sim Ueq: with sigma of 0.002 and sigma for terminal atoms of 0.004
Uanis(Au35) \\sim Ueq: with sigma of 0.002 and sigma for terminal atoms of 0.004
Uanis(Au2) \\sim Ueq: with sigma of 0.001 and sigma for terminal atoms of 0.002
Uanis(Au2) \\sim Ueq: with sigma of 0.0005 and sigma for terminal atoms of 0.001
Uanis(Au33) = Uanis(Cu33)
Uanis(Au34) = Uanis(Cu34)
Uanis(Au35) = Uanis(Cu35)
Uanis(Au36) = Uanis(Cu36)
Uanis(Au23) = Uanis(Cu23)
Uanis(Au24) = Uanis(Cu24)
Uanis(Au25) = Uanis(Cu25)
Uanis(Au26) = Uanis(Cu26)
Uanis(Au27) = Uanis(Cu27)
Uanis(Au28) = Uanis(Cu28)
Uanis(Au29) = Uanis(Cu29)
Uanis(Au30) = Uanis(Cu30)
Uanis(Au31) = Uanis(Cu31)
Uanis(Au32) = Uanis(Cu32)
6. Others
 Sof(Cu33)=Sof(Cu34)=Sof(Cu35)=Sof(Cu36)=1-FVAR(1)
 Sof(Au33)=Sof(Au34)=Sof(Au35)=Sof(Au36)=FVAR(1)
 Sof(Cu23)=Sof(Cu24)=Sof(Cu25)=Sof(Cu26)=Sof(Cu27)=Sof(Cu28)=Sof(Cu29)=
 Sof(Cu30)=Sof(Cu31)=Sof(Cu32)=1-FVAR(2)
 Sof(Au23)=Sof(Au24)=Sof(Au25)=Sof(Au26)=Sof(Au27)=Sof(Au28)=Sof(Au29)=
 Sof(Au30)=Sof(Au31)=Sof(Au32)=FVAR(2)
7.a Aromatic/amide H refined with riding coordinates:
 C2(H2), C3(H3), C4(H4), C6(H6), C10(H10), C11(H11), C13(H13), C16(H16),
 C17(H17), C18(H18), C20(H20), C27(H27), C25(H25), C24(H24), C23(H23), C30(H30),
  C31(H31), C32(H32), C34(H34), C41(H41), C39(H39), C38(H38), C37(H37),
 C48(H48), C46(H46), C45(H45), C44(H44), C55(H55), C53(H53), C52(H52), C51(H51),
  C58(H58), C59(H59), C60(H60), C62(H62), C65(H65), C66(H66), C67(H67),
 C69(H69), C76(H76), C74(H74), C73(H73), C72(H72), C79(H79), C80(H80), C81(H81),
  C83(H83), C86(H86), C87(H87), C88(H88), C90(H90), C97(H97), C95(H95),
 C94(H94), C93(H93), C104(H104), C102(H102), C101(H101), C100(H100), C111(H111),
  C109(H109), C108(H108), C107(H107), C118(H118), C116(H116), C115(H115),
 C114(H114), C125(H125), C123(H123), C122(H122), C121(H121), C132(H132),
 C130(H130), C129(H129), C128(H128), C135(H135), C136(H136), C137(H137),
 C139(H139), C142(H142), C143(H143), C144(H144), C146(H146), C153(H153),
 C151(H151), C150(H150), C149(H149), C156(H156), C157(H157), C158(H158),
 C160(H160), C167(H167), C165(H165), C164(H164), C163(H163)
7.b Fitted hexagon refined as free rotating group:
 C1(C2,C3,C4,C5,C6), C8(C9,C10,C11,C12,C13), C15(C16,C17,C18,C19,C20), C22(C27,
 C26,C25,C24,C23), C29(C30,C31,C32,C33,C34), C36(C41,C40,C39,C38,C37), C43(C48,
 C47,C46,C45,C44), C50(C55,C54,C53,C52,C51), C57(C58,C59,C60,C61,C62), C64(C65,
 C66,C67,C68,C69), C71(C76,C75,C74,C73,C72), C78(C79,C80,C81,C82,C83), C85(C86,
 C87,C88,C89,C90), C92(C97,C96,C95,C94,C93), C99(C104,C103,C102,C101,C100),
 C106(C111,C110,C109,C108,C107), C113(C118,C117,C116,C115,C114), C120(C125,C124,
 C123,C122,C121), C127(C132,C131,C130,C129,C128), C134(C135,C136,C137,C138,
 C139), C141(C142,C143,C144,C145,C146), C148(C153,C152,C151,C150,C149),
 C155(C156,C157,C158,C159,C160), C162(C167,C166,C165,C164,C163)
7.c Idealised Me refined as rotating group:
 C7(H7A,H7B,H7C), C14(H14A,H14B,H14C), C21(H21A,H21B,H21C), C28(H28A,H28B,
 H28C), C49(H49A,H49B,H49C), C56(H56A,H56B,H56C), C63(H63A,H63B,H63C), C70(H70A,
 H70B,H70C), C91(H91A,H91B,H91C), C98(H98A,H98B,H98C), C112(H11A,H11B,H11C),
 C119(H11D,H11E,H11F), C126(H12A,H12B,H12C), C133(H13A,H13B,H13C), C140(H14D,
 H14E,H14F), C147(H14G,H14H,H14I), C154(H15A,H15B,H15C), C161(H16A,H16B,H16C),
 C168(H16D,H16E,H16F)
;
_shelx_shelxl_version_number 2014/7
_olex2_submission_special_instructions 'No special instructions were received'

loop_
_space_group_symop_operation_xyz
'x, y, z'
'-x, -y, -z'

loop_
_atom_site_label
_atom_site_type_symbol
_atom_site_fract_x
_atom_site_fract_y
_atom_site_fract_z
_atom_site_U_iso_or_equiv
_atom_site_adp_type
_atom_site_occupancy
_atom_site_site_symmetry_order
_atom_site_calc_flag
_atom_site_refinement_flags_posn
_atom_site_refinement_flags_adp
_atom_site_refinement_flags_occupancy
_atom_site_disorder_assembly
_atom_site_disorder_group
Au1 Au 0.3493 0.7602 0.8015 0.0181(3) Uani 1 1 d . U . . .
Au2 Au 0.3226 0.6159 0.7903 0.0160(3) Uani 1 1 d . U . . .
Au3 Au 0.2775 0.7332 0.7268 0.0174(3) Uani 1 1 d . U . . .
Au4 Au 0.4323 0.7050 0.7104 0.0199(3) Uani 1 1 d . U . . .
Au5 Au 0.2495 0.6729 0.8722 0.0200(3) Uani 1 1 d . U . . .
Au6 Au 0.3972 0.6459 0.8562 0.0206(3) Uani 1 1 d . U . . .
Au7 Au 0.1381 0.7657 0.7284 0.0246(3) Uani 1 1 d . U . . .
Au8 Au 0.1913 0.7903 0.8066 0.0260(3) Uani 1 1 d . U . . .
Au9 Au 0.3557 0.6801 0.6440 0.0260(3) Uani 1 1 d . U . . .
Au10 Au 0.1562 0.6586 0.8009 0.0262(3) Uani 1 1 d . U . . .
Au11 Au 0.4874 0.5945 0.7650 0.0268(3) Uani 1 1 d . U . . .
Au12 Au 0.3914 0.5517 0.7083 0.0289(3) Uani 1 1 d . U . . .
Au13 Au 0.5800 0.6800 0.6889 0.0294(3) Uani 1 1 d . U . . .
Au14 Au 0.5147 0.7280 0.7754 0.0276(3) Uani 1 1 d . U . . .
Au15 Au 0.4492 0.8528 0.7335 0.0297(3) Uani 1 1 d . U . . .
Au16 Au 0.3689 0.8904 0.8214 0.0317(3) Uani 1 1 d . U . . .
Au17 Au 0.3803 0.8158 0.6556 0.0298(3) Uani 1 1 d . U . . .
Au18 Au 0.3054 0.8826 0.7452 0.0316(3) Uani 1 1 d . U . . .
Au19 Au 0.2465 0.5858 0.7236 0.0290(3) Uani 1 1 d . U . . .
Au20 Au 0.2038 0.5153 0.8757 0.0307(3) Uani 1 1 d . U . . .
Au21 Au 0.2924 0.4801 0.7865 0.0313(3) Uani 1 1 d . U . . .
Au22 Au 0.3839 0.4903 0.8589 0.0360(4) Uani 1 1 d . U . . .
Au23 Au 0.2178 0.8767 0.6559 0.0338(4) Uani 0.867(5) 1 d . U P A 1
Au24 Au 0.2556 0.8157 0.9036 0.0323(4) Uani 0.867(5) 1 d . U P A 1
Au25 Au 0.5217 0.6350 0.6143 0.0308(4) Uani 0.867(5) 1 d . U P A 1
Au26 Au 0.5472 0.8083 0.6271 0.0361(4) Uani 0.867(5) 1 d . U P A 1
Au27 Au -0.0011 0.7614 0.8010 0.0421(5) Uani 0.867(5) 1 d . U P A 1
Au28 Au 0.2037 0.7106 0.6361 0.0412(5) Uani 0.867(5) 1 d . U P A 1
Au29 Au 0.0584 0.6965 0.9101 0.0413(5) Uani 0.867(5) 1 d . U P A 1
Au30 Au 0.4393 0.7895 0.8809 0.0447(5) Uani 0.867(5) 1 d . U P A 1
Au31 Au 0.5833 0.5982 0.8580 0.0478(5) Uani 0.867(5) 1 d . U P A 1
Au32 Au 0.6977 0.6286 0.7372 0.0561(6) Uani 0.867(5) 1 d . U P A 1
Au33 Au 0.3184 0.5141 0.6109 0.0489(7) Uani 0.785(8) 1 d . U P B 1
Au34 Au 0.4178 0.9972 0.6490 0.0648(9) Uani 0.785(8) 1 d . U P A 1
Au35 Au 0.2655 0.3878 0.7174 0.0763(9) Uani 0.785(8) 1 d . U P B 1
Au36 Au 0.4024 1.0342 0.7697 0.121(2) Uani 0.785(8) 1 d D U P A 1
Cu23 Cu 0.2178 0.8767 0.6559 0.0338(4) Uani 0.133(5) 1 d . U P A 2
Cu24 Cu 0.2556 0.8157 0.9036 0.0323(4) Uani 0.133(5) 1 d . U P A 2
Cu25 Cu 0.5217 0.6350 0.6143 0.0308(4) Uani 0.133(5) 1 d . U P A 2
Cu26 Cu 0.5472 0.8083 0.6271 0.0361(5) Uani 0.133(5) 1 d . U P A 2
Cu27 Cu -0.0011 0.7614 0.8010 0.0421(5) Uani 0.133(5) 1 d . U P A 2
Cu28 Cu 0.2037 0.7106 0.6361 0.0412(5) Uani 0.133(5) 1 d . U P A 2
Cu29 Cu 0.0584 0.6965 0.9101 0.0413(5) Uani 0.133(5) 1 d . U P A 2
Cu30 Cu 0.4393 0.7895 0.8809 0.0447(5) Uani 0.133(5) 1 d . U P A 2
Cu31 Cu 0.5833 0.5982 0.8580 0.0478(6) Uani 0.133(5) 1 d . U P A 2
Cu32 Cu 0.6977 0.6286 0.7372 0.0561(6) Uani 0.133(5) 1 d . U P A 2
Cu33 Cu 0.3184 0.5141 0.6109 0.0489(6) Uani 0.215(8) 1 d . . P B 2
Cu34 Cu 0.4178 0.9972 0.6490 0.0648(8) Uani 0.215(8) 1 d . . P A 2
Cu35 Cu 0.2655 0.3878 0.7174 0.0763(6) Uani 0.215(8) 1 d . . P B 2
Cu36 Cu 0.4024 1.0342 0.7697 0.1214(15) Uani 0.215(8) 1 d . . P A 2
S1 S 0.4762 0.6246 0.9090 0.0354(19) Uani 1 1 d . U . . .
S2 S 0.6995 0.5781 0.8133 0.070(3) Uani 1 1 d . U . . .
S3 S 0.2809 0.4823 0.9246 0.0339(18) Uani 1 1 d . U . . .
S4 S 0.5001 0.4846 0.8106 0.0377(19) Uani 1 1 d . U . . .
S5 S 0.7090 0.6743 0.6552 0.059(3) Uani 1 1 d . U . . .
S6 S 0.5060 0.5247 0.6596 0.0308(17) Uani 1 1 d . U . . .
S7 S 0.5446 0.7419 0.5665 0.041(2) Uani 1 1 d . U . . .
S8 S 0.2692 0.3571 0.7996 0.055(3) Uani 1 1 d . U . . .
S9 S 0.2705 0.4073 0.6347 0.109(5) Uani 1 1 d D U . . .
S10 S 0.3720 0.6187 0.5768 0.0370(19) Uani 1 1 d . U . . .
S11 S 0.1719 0.5962 0.6680 0.0354(19) Uani 1 1 d . U . . .
S12 S 0.2338 0.8189 0.5890 0.045(2) Uani 1 1 d . U . . .
S13 S 0.2027 0.9358 0.7213 0.0322(18) Uani 1 1 d . U . . .
S14 S 0.0193 0.7956 0.7155 0.040(2) Uani 1 1 d . U . . .
S15 S -0.0413 0.7368 0.8855 0.042(2) Uani 1 1 d D U . . .
S16 S 0.1481 0.6450 0.9412 0.0361(19) Uani 1 1 d . U . . .
S17 S 0.1185 0.5416 0.8318 0.0295(17) Uani 1 1 d . U . . .
S18 S 0.3409 0.7700 0.9459 0.047(2) Uani 1 1 d . U . . .
S19 S 0.5439 0.8119 0.8194 0.0337(18) Uani 1 1 d . U . . .
S20 S 0.3667 0.9951 0.8508 0.105(6) Uani 1 1 d D U . . .
S21 S 0.4423 1.0845 0.6862 0.085(4) Uani 1 1 d . U . . .
S22 S 0.1530 0.8474 0.8766 0.0353(19) Uani 1 1 d . U . . .
S23 S 0.3885 0.9231 0.6023 0.052(3) Uani 1 1 d . U . . .
S24 S 0.5542 0.8955 0.6715 0.043(2) Uani 1 1 d . U . . .
C1 C 0.4421 0.5500 0.9517 0.037(4) Uani 1 1 d . U . . .
C2 C 0.3858 0.5613 0.9923 0.038(4) Uani 1 1 d G U . . .
H2 H 0.3676 0.6072 0.9952 0.046 Uiso 1 1 calc R . . . .
C3 C 0.3562 0.5053 1.0285 0.040(4) Uani 1 1 d G U . . .
H3 H 0.3177 0.5130 1.0562 0.048 Uiso 1 1 calc R . . . .
C4 C 0.3828 0.4380 1.0242 0.041(4) Uani 1 1 d G U . . .
H4 H 0.3625 0.3997 1.0489 0.049 Uiso 1 1 calc R . . . .
C5 C 0.4391 0.4267 0.9836 0.039(4) Uani 1 1 d DG U . . .
C6 C 0.4687 0.4827 0.9474 0.038(4) Uani 1 1 d G U . . .
H6 H 0.5072 0.4750 0.9197 0.045 Uiso 1 1 calc R . . . .
C7 C 0.4702 0.3531 0.9812 0.036(5) Uani 1 1 d D U . . .
H7A H 0.4819 0.3346 1.0126 0.054 Uiso 1 1 calc GR . . . .
H7B H 0.5148 0.3550 0.9541 0.054 Uiso 1 1 calc GR . . . .
H7C H 0.4339 0.3224 0.9753 0.054 Uiso 1 1 calc GR . . . .
C8 C 0.7056 0.4820 0.8012 0.114(10) Uani 1 1 d . U . . .
C9 C 0.7523 0.4574 0.7609 0.115(10) Uani 1 1 d G U . . .
C10 C 0.7596 0.3857 0.7601 0.116(10) Uani 1 1 d G U . . .
H10 H 0.7916 0.3689 0.7325 0.139 Uiso 1 1 calc R . . . .
C11 C 0.7203 0.3386 0.7996 0.116(10) Uani 1 1 d G U . . .
H11 H 0.7253 0.2896 0.7991 0.139 Uiso 1 1 calc R . . . .
C12 C 0.6736 0.3631 0.8400 0.115(10) Uani 1 1 d DG U . . .
C13 C 0.6663 0.4349 0.8408 0.114(10) Uani 1 1 d G U . . .
H13 H 0.6343 0.4517 0.8683 0.137 Uiso 1 1 calc R . . . .
C14 C 0.6207 0.3007 0.8633 0.117(11) Uani 1 1 d D U . . .
H14A H 0.6465 0.2568 0.8577 0.175 Uiso 1 1 calc GR . . . .
H14B H 0.5792 0.3044 0.8480 0.175 Uiso 1 1 calc GR . . . .
H14C H 0.6026 0.3013 0.8989 0.175 Uiso 1 1 calc GR . . . .
C15 C 0.2669 0.3921 0.9434 0.053(5) Uani 1 1 d . U . . .
C16 C 0.2033 0.3716 0.9799 0.055(5) Uani 1 1 d G U . . .
H16 H 0.1685 0.4058 0.9914 0.066 Uiso 1 1 calc R . . . .
C17 C 0.1907 0.3012 0.9997 0.055(5) Uani 1 1 d G U . . .
H17 H 0.1472 0.2873 1.0246 0.066 Uiso 1 1 calc R . . . .
C18 C 0.2417 0.2513 0.9830 0.056(5) Uani 1 1 d G U . . .
H18 H 0.2330 0.2032 0.9965 0.067 Uiso 1 1 calc R . . . .
C19 C 0.3052 0.2717 0.9465 0.056(5) Uani 1 1 d DG U . . .
C20 C 0.3178 0.3421 0.9267 0.054(5) Uani 1 1 d G U . . .
H20 H 0.3613 0.3561 0.9017 0.065 Uiso 1 1 calc R . . . .
C21 C 0.3582 0.2174 0.9219 0.059(7) Uani 1 1 d D U . . .
H21A H 0.3710 0.1828 0.9476 0.088 Uiso 1 1 calc GR . . . .
H21B H 0.4028 0.2414 0.9008 0.088 Uiso 1 1 calc GR . . . .
H21C H 0.3344 0.1936 0.9017 0.088 Uiso 1 1 calc GR . . . .
C22 C 0.5093 0.4140 0.7764 0.081(7) Uani 1 1 d . U . . .
C27 C 0.5726 0.4086 0.7392 0.082(7) Uani 1 1 d G U . . .
H27 H 0.6093 0.4442 0.7309 0.098 Uiso 1 1 calc R . . . .
C26 C 0.5822 0.3511 0.7142 0.083(6) Uani 1 1 d DG U . . .
C25 C 0.5286 0.2989 0.7264 0.083(7) Uani 1 1 d G U . . .
H25 H 0.5352 0.2596 0.7092 0.100 Uiso 1 1 calc R . . . .
C24 C 0.4653 0.3044 0.7636 0.082(7) Uani 1 1 d G U . . .
H24 H 0.4286 0.2687 0.7719 0.099 Uiso 1 1 calc R . . . .
C23 C 0.4556 0.3619 0.7886 0.081(7) Uani 1 1 d G U . . .
H23 H 0.4123 0.3656 0.8140 0.098 Uiso 1 1 calc R . . . .
C28 C 0.6428 0.3431 0.6669 0.087(8) Uani 1 1 d D U . . .
H28A H 0.6620 0.3895 0.6501 0.131 Uiso 1 1 calc GR . . . .
H28B H 0.6223 0.3200 0.6448 0.131 Uiso 1 1 calc GR . . . .
H28C H 0.6826 0.3146 0.6760 0.131 Uiso 1 1 calc GR . . . .
C29 C 0.7296 0.5951 0.6289 0.116(10) Uani 1 1 d . U . . .
C30 C 0.7098 0.5894 0.5855 0.116(10) Uani 1 1 d G U . . .
H30 H 0.6864 0.6274 0.5701 0.139 Uiso 1 1 calc R . . . .
C31 C 0.7243 0.5282 0.5647 0.116(10) Uani 1 1 d G U . . .
H31 H 0.7108 0.5243 0.5350 0.140 Uiso 1 1 calc R . . . .
C32 C 0.7587 0.4726 0.5872 0.117(10) Uani 1 1 d G U . . .
H32 H 0.7686 0.4308 0.5729 0.140 Uiso 1 1 calc R . . . .
C33 C 0.7785 0.4783 0.6306 0.118(10) Uani 1 1 d DG U . . .
C34 C 0.7639 0.5395 0.6514 0.117(10) Uani 1 1 d DG U . . .
H34 H 0.7775 0.5434 0.6811 0.140 Uiso 1 1 calc R . . . .
C35 C 0.8165 0.4299 0.6650 0.121(11) Uani 1 1 d D U . . .
C36 C 0.4953 0.4645 0.6182 0.071(6) Uani 1 1 d . U . . .
C41 C 0.5202 0.4786 0.5670 0.073(6) Uani 1 1 d DG U . . .
H41 H 0.5387 0.5239 0.5514 0.087 Uiso 1 1 calc R . . . .
C40 C 0.5182 0.4263 0.5386 0.074(6) Uani 1 1 d DG U . . .
C39 C 0.4912 0.3599 0.5614 0.074(6) Uani 1 1 d DG U . . .
H39 H 0.4898 0.3242 0.5420 0.088 Uiso 1 1 calc R . . . .
C38 C 0.4663 0.3458 0.6127 0.073(6) Uani 1 1 d G U . . .
H38 H 0.4478 0.3005 0.6283 0.087 Uiso 1 1 calc R . . . .
C37 C 0.4683 0.3981 0.6411 0.072(6) Uani 1 1 d G U . . .
H37 H 0.4513 0.3885 0.6761 0.086 Uiso 1 1 calc R . . . .
C42 C 0.5445 0.4417 0.4816 0.084(8) Uani 1 1 d D U . . .
C43 C 0.6381 0.7388 0.5331 0.061(5) Uani 1 1 d . U . . .
C48 C 0.6938 0.7782 0.5404 0.061(5) Uani 1 1 d G U . . .
H48 H 0.6842 0.8049 0.5668 0.073 Uiso 1 1 calc R . . . .
C47 C 0.7637 0.7786 0.5088 0.063(5) Uani 1 1 d DG U . . .
C46 C 0.7777 0.7395 0.4701 0.064(5) Uani 1 1 d G U . . .
H46 H 0.8255 0.7397 0.4486 0.076 Uiso 1 1 calc R . . . .
C45 C 0.7220 0.7000 0.4629 0.064(5) Uani 1 1 d G U . . .
H45 H 0.7316 0.6733 0.4364 0.077 Uiso 1 1 calc R . . . .
C44 C 0.6521 0.6997 0.4944 0.063(5) Uani 1 1 d G U . . .
H44 H 0.6140 0.6728 0.4895 0.076 Uiso 1 1 calc R . . . .
C49 C 0.8249 0.8249 0.5148 0.068(7) Uani 1 1 d D U . . .
H49A H 0.8110 0.8743 0.5097 0.102 Uiso 1 1 calc GR . . . .
H49B H 0.8705 0.8176 0.4902 0.102 Uiso 1 1 calc GR . . . .
H49C H 0.8322 0.8124 0.5481 0.102 Uiso 1 1 calc GR . . . .
C50 C 0.1703 0.3453 0.8320 0.092(8) Uani 1 1 d . U . . .
C55 C 0.1124 0.3751 0.8142 0.093(8) Uani 1 1 d G U . . .
H55 H 0.1217 0.4031 0.7825 0.112 Uiso 1 1 calc R . . . .
C54 C 0.0409 0.3641 0.8429 0.094(7) Uani 1 1 d DG U . . .
C53 C 0.0273 0.3232 0.8893 0.095(8) Uani 1 1 d DG U . . .
H53 H -0.0216 0.3157 0.9089 0.113 Uiso 1 1 calc R . . . .
C52 C 0.0852 0.2934 0.9071 0.094(8) Uani 1 1 d G U . . .
H52 H 0.0759 0.2654 0.9389 0.112 Uiso 1 1 calc R . . . .
C51 C 0.1567 0.3044 0.8784 0.092(8) Uani 1 1 d G U . . .
H51 H 0.1963 0.2840 0.8906 0.111 Uiso 1 1 calc R . . . .
C56 C -0.0355 0.3896 0.8373 0.098(9) Uani 1 1 d D U . . .
H56A H -0.0302 0.4343 0.8149 0.146 Uiso 1 1 calc GR . . . .
H56B H -0.0667 0.3959 0.8698 0.146 Uiso 1 1 calc GR . . . .
H56C H -0.0578 0.3546 0.8237 0.146 Uiso 1 1 calc GR . . . .
C57 C 0.1767 0.3837 0.6434 0.110(5) Uani 1 1 d D U . . .
C58 C 0.1293 0.4320 0.6264 0.111(5) Uani 1 1 d DG U . . .
H58 H 0.1467 0.4775 0.6103 0.133 Uiso 1 1 calc R . . . .
C59 C 0.0563 0.4138 0.6330 0.111(5) Uani 1 1 d G U . . .
H59 H 0.0239 0.4468 0.6214 0.133 Uiso 1 1 calc R . . . .
C60 C 0.0308 0.3473 0.6565 0.112(5) Uani 1 1 d G U . . .
H60 H -0.0191 0.3349 0.6610 0.134 Uiso 1 1 calc R . . . .
C61 C 0.0782 0.2990 0.6735 0.111(5) Uani 1 1 d DG U . . .
C62 C 0.1512 0.3172 0.6669 0.111(5) Uani 1 1 d DG U . . .
H62 H 0.1836 0.2842 0.6785 0.133 Uiso 1 1 calc R . . . .
C63 C 0.0803 0.2241 0.7015 0.112(6) Uani 1 1 d D U . . .
H63A H 0.0579 0.2237 0.7369 0.168 Uiso 1 1 calc GR . . . .
H63B H 0.1312 0.2087 0.6968 0.168 Uiso 1 1 calc GR . . . .
H63C H 0.0530 0.1922 0.6886 0.168 Uiso 1 1 calc GR . . . .
C64 C 0.3234 0.6634 0.5330 0.059(5) Uani 1 1 d . U . . .
C65 C 0.3583 0.7211 0.5007 0.060(5) Uani 1 1 d G U . . .
H65 H 0.4049 0.7362 0.5027 0.072 Uiso 1 1 calc R . . . .
C66 C 0.3252 0.7569 0.4656 0.061(5) Uani 1 1 d G U . . .
H66 H 0.3491 0.7964 0.4436 0.073 Uiso 1 1 calc R . . . .
C67 C 0.2571 0.7350 0.4628 0.061(5) Uani 1 1 d G U . . .
H67 H 0.2345 0.7594 0.4387 0.074 Uiso 1 1 calc R . . . .
C68 C 0.2222 0.6772 0.4950 0.061(5) Uani 1 1 d DG U . . .
C69 C 0.2554 0.6414 0.5301 0.060(5) Uani 1 1 d G U . . .
H69 H 0.2315 0.6019 0.5522 0.071 Uiso 1 1 calc R . . . .
C70 C 0.1452 0.6576 0.4914 0.066(7) Uani 1 1 d D U . . .
H70A H 0.1175 0.7005 0.4857 0.098 Uiso 1 1 calc GR . . . .
H70B H 0.1194 0.6288 0.5224 0.098 Uiso 1 1 calc GR . . . .
H70C H 0.1499 0.6311 0.4639 0.098 Uiso 1 1 calc GR . . . .
C71 C 0.0709 0.6080 0.6888 0.124(11) Uani 1 1 d . U . . .
C76 C 0.0213 0.5766 0.7315 0.124(11) Uani 1 1 d G U . . .
H76 H 0.0385 0.5536 0.7586 0.149 Uiso 1 1 calc R . . . .
C75 C -0.0533 0.5788 0.7345 0.125(11) Uani 1 1 d DG U . . .
C74 C -0.0785 0.6124 0.6948 0.125(11) Uani 1 1 d DG U . . .
H74 H -0.1295 0.6139 0.6969 0.150 Uiso 1 1 calc R . . . .
C73 C -0.0290 0.6438 0.6521 0.125(11) Uani 1 1 d G U . . .
H73 H -0.0462 0.6667 0.6250 0.150 Uiso 1 1 calc R . . . .
C72 C 0.0457 0.6416 0.6491 0.124(11) Uani 1 1 d G U . . .
H72 H 0.0796 0.6630 0.6199 0.149 Uiso 1 1 calc R . . . .
C77 C -0.1241 0.5206 0.7611 0.128(12) Uani 1 1 d D U . . .
C78 C 0.1579 0.8417 0.5604 0.090(7) Uani 1 1 d . U . . .
C79 C 0.1648 0.9009 0.5246 0.091(7) Uani 1 1 d G U . . .
H79 H 0.2082 0.9287 0.5155 0.109 Uiso 1 1 calc R . . . .
C80 C 0.1080 0.9195 0.5022 0.091(7) Uani 1 1 d G U . . .
H80 H 0.1126 0.9600 0.4778 0.110 Uiso 1 1 calc R . . . .
C81 C 0.0443 0.8790 0.5156 0.091(7) Uani 1 1 d G U . . .
H81 H 0.0055 0.8917 0.5003 0.110 Uiso 1 1 calc R . . . .
C82 C 0.0375 0.8197 0.5514 0.091(7) Uani 1 1 d DG U . . .
C83 C 0.0943 0.8011 0.5739 0.090(7) Uani 1 1 d DG U . . .
H83 H 0.0896 0.7606 0.5983 0.109 Uiso 1 1 calc R . . . .
C84 C -0.0251 0.7651 0.5759 0.098(9) Uani 1 1 d D U . . .
C85 C 0.2277 1.0250 0.6987 0.062(5) Uani 1 1 d . U . . .
C86 C 0.2341 1.0549 0.6498 0.063(5) Uani 1 1 d G U . . .
H86 H 0.2276 1.0268 0.6264 0.075 Uiso 1 1 calc R . . . .
C87 C 0.2499 1.1261 0.6351 0.064(5) Uani 1 1 d G U . . .
H87 H 0.2543 1.1466 0.6017 0.077 Uiso 1 1 calc R . . . .
C88 C 0.2594 1.1673 0.6693 0.064(5) Uani 1 1 d G U . . .
H88 H 0.2702 1.2159 0.6593 0.076 Uiso 1 1 calc R . . . .
C89 C 0.2530 1.1374 0.7182 0.064(5) Uani 1 1 d DG U . . .
C90 C 0.2372 1.0662 0.7329 0.062(5) Uani 1 1 d G U . . .
H90 H 0.2328 1.0457 0.7664 0.075 Uiso 1 1 calc R . . . .
C91 C 0.2652 1.1753 0.7597 0.063(7) Uani 1 1 d D U . . .
H91A H 0.3103 1.2035 0.7474 0.095 Uiso 1 1 calc GR . . . .
H91B H 0.2694 1.1406 0.7880 0.095 Uiso 1 1 calc GR . . . .
H91C H 0.2236 1.2060 0.7700 0.095 Uiso 1 1 calc GR . . . .
C92 C 0.0132 0.8873 0.7101 0.061(5) Uani 1 1 d . U . . .
C97 C 0.0402 0.9227 0.6624 0.062(5) Uani 1 1 d G U . . .
H97 H 0.0618 0.8972 0.6361 0.074 Uiso 1 1 calc R . . . .
C96 C 0.0356 0.9953 0.6530 0.063(5) Uani 1 1 d DG U . . .
C95 C 0.0041 1.0325 0.6913 0.063(5) Uani 1 1 d G U . . .
H95 H 0.0010 1.0822 0.6849 0.076 Uiso 1 1 calc R . . . .
C94 C -0.0229 0.9972 0.7391 0.063(5) Uani 1 1 d G U . . .
H94 H -0.0444 1.0226 0.7653 0.075 Uiso 1 1 calc R . . . .
C93 C -0.0183 0.9245 0.7484 0.062(5) Uani 1 1 d G U . . .
H93 H -0.0367 0.9003 0.7811 0.074 Uiso 1 1 calc R . . . .
C98 C 0.0670 1.0290 0.5988 0.066(7) Uani 1 1 d D U . . .
H98A H 0.1135 1.0067 0.5852 0.100 Uiso 1 1 calc GR . . . .
H98B H 0.0754 1.0792 0.5974 0.100 Uiso 1 1 calc GR . . . .
H98C H 0.0322 1.0225 0.5794 0.100 Uiso 1 1 calc GR . . . .
C99 C -0.0674 0.8231 0.9026 0.083(7) Uani 1 1 d D U . . .
C104 C -0.0400 0.8478 0.9382 0.084(7) Uani 1 1 d DG U . . .
H104 H -0.0086 0.8192 0.9543 0.100 Uiso 1 1 calc R . . . .
C103 C -0.0585 0.9143 0.9502 0.085(7) Uani 1 1 d DG U . . .
C102 C -0.1044 0.9561 0.9266 0.085(7) Uani 1 1 d G U . . .
H102 H -0.1171 1.0015 0.9348 0.102 Uiso 1 1 calc R . . . .
C101 C -0.1318 0.9314 0.8910 0.084(7) Uani 1 1 d G U . . .
H101 H -0.1632 0.9599 0.8749 0.101 Uiso 1 1 calc R . . . .
C100 C -0.1133 0.8649 0.8790 0.084(7) Uani 1 1 d DG U . . .
H100 H -0.1320 0.8480 0.8547 0.100 Uiso 1 1 calc R . . . .
C105 C -0.0297 0.9485 0.9872 0.089(8) Uani 1 1 d D U . . .
C106 C 0.1610 0.6820 0.9914 0.056(5) Uani 1 1 d . U . . .
C111 C 0.1300 0.7459 1.0017 0.057(5) Uani 1 1 d G U . . .
H111 H 0.1002 0.7698 0.9820 0.068 Uiso 1 1 calc R . . . .
C110 C 0.1426 0.7751 1.0409 0.059(5) Uani 1 1 d DG U . . .
C109 C 0.1862 0.7402 1.0697 0.059(5) Uani 1 1 d G U . . .
H109 H 0.1948 0.7601 1.0965 0.071 Uiso 1 1 calc R . . . .
C108 C 0.2172 0.6763 1.0594 0.058(5) Uani 1 1 d G U . . .
H108 H 0.2470 0.6525 1.0791 0.070 Uiso 1 1 calc R . . . .
C107 C 0.2046 0.6472 1.0202 0.057(5) Uani 1 1 d G U . . .
H107 H 0.2258 0.6035 1.0131 0.068 Uiso 1 1 calc R . . . .
C112 C 0.1037 0.8417 1.0571 0.064(7) Uani 1 1 d D U . . .
H11A H 0.1402 0.8761 1.0583 0.096 Uiso 1 1 calc GR . . . .
H11B H 0.0702 0.8300 1.0900 0.096 Uiso 1 1 calc GR . . . .
H11C H 0.0760 0.8616 1.0333 0.096 Uiso 1 1 calc GR . . . .
C113 C 0.0318 0.5339 0.8791 0.069(6) Uani 1 1 d . U . . .
C118 C -0.0312 0.5616 0.8670 0.069(6) Uani 1 1 d G U . . .
H118 H -0.0278 0.5898 0.8358 0.083 Uiso 1 1 calc R . . . .
C117 C -0.0991 0.5482 0.9004 0.070(6) Uani 1 1 d DG U . . .
C116 C -0.1040 0.5069 0.9461 0.071(6) Uani 1 1 d DG U . . .
H116 H -0.1505 0.4977 0.9689 0.085 Uiso 1 1 calc R . . . .
C115 C -0.0411 0.4791 0.9582 0.071(6) Uani 1 1 d G U . . .
H115 H -0.0444 0.4510 0.9894 0.085 Uiso 1 1 calc R . . . .
C114 C 0.0269 0.4926 0.9248 0.069(6) Uani 1 1 d G U . . .
H114 H 0.0699 0.4736 0.9331 0.083 Uiso 1 1 calc R . . . .
C119 C -0.1783 0.5685 0.9001 0.077(7) Uani 1 1 d D U . . .
H11D H -0.1781 0.6110 0.8761 0.115 Uiso 1 1 calc GR . . . .
H11E H -0.2050 0.5774 0.9332 0.115 Uiso 1 1 calc GR . . . .
H11F H -0.2023 0.5301 0.8909 0.115 Uiso 1 1 calc GR . . . .
C120 C 0.3640 0.8425 0.9732 0.058(3) Uani 1 1 d . U . . .
C125 C 0.3317 0.9082 0.9714 0.064(4) Uani 1 1 d G U . . .
H125 H 0.2921 0.9173 0.9562 0.076 Uiso 1 1 calc R . . . .
C124 C 0.3571 0.9605 0.9917 0.068(4) Uani 1 1 d DG U . . .
C123 C 0.4149 0.9472 1.0139 0.068(4) Uani 1 1 d G U . . .
H123 H 0.4323 0.9830 1.0278 0.081 Uiso 1 1 calc R . . . .
C122 C 0.4473 0.8816 1.0157 0.066(4) Uani 1 1 d G U . . .
H122 H 0.4868 0.8725 1.0309 0.079 Uiso 1 1 calc R . . . .
C121 C 0.4219 0.8292 0.9954 0.063(4) Uani 1 1 d G U . . .
H121 H 0.4440 0.7843 0.9966 0.075 Uiso 1 1 calc R . . . .
C126 C 0.3126 1.0249 1.0093 0.077(7) Uani 1 1 d D U . . .
H12A H 0.3042 1.0564 0.9806 0.115 Uiso 1 1 calc GR . . . .
H12B H 0.3401 1.0500 1.0266 0.115 Uiso 1 1 calc GR . . . .
H12C H 0.2654 1.0090 1.0318 0.115 Uiso 1 1 calc GR . . . .
C127 C 0.6212 0.7808 0.8425 0.062(5) Uani 1 1 d . U . . .
C132 C 0.6875 0.7707 0.8092 0.062(5) Uani 1 1 d G U . . .
H132 H 0.6905 0.7765 0.7747 0.075 Uiso 1 1 calc R . . . .
C131 C 0.7493 0.7520 0.8263 0.063(5) Uani 1 1 d DG U . . .
C130 C 0.7448 0.7435 0.8767 0.063(5) Uani 1 1 d G U . . .
H130 H 0.7870 0.7308 0.8884 0.076 Uiso 1 1 calc R . . . .
C129 C 0.6785 0.7536 0.9100 0.062(5) Uani 1 1 d G U . . .
H129 H 0.6754 0.7478 0.9445 0.075 Uiso 1 1 calc R . . . .
C128 C 0.6167 0.7723 0.8929 0.062(5) Uani 1 1 d G U . . .
H128 H 0.5714 0.7792 0.9157 0.074 Uiso 1 1 calc R . . . .
C133 C 0.8209 0.7510 0.7850 0.070(7) Uani 1 1 d D U . . .
H13A H 0.8090 0.7468 0.7538 0.105 Uiso 1 1 calc GR . . . .
H13B H 0.8505 0.7109 0.7939 0.105 Uiso 1 1 calc GR . . . .
H13C H 0.8485 0.7946 0.7812 0.105 Uiso 1 1 calc GR . . . .
C134 C 0.4508 1.0305 0.8562 0.147(13) Uani 1 1 d D U . . .
C135 C 0.4710 1.1009 0.8424 0.147(13) Uani 1 1 d G U . . .
H135 H 0.4376 1.1341 0.8322 0.176 Uiso 1 1 calc R . . . .
C136 C 0.5400 1.1226 0.8434 0.147(13) Uani 1 1 d G U . . .
H136 H 0.5538 1.1707 0.8339 0.176 Uiso 1 1 calc R . . . .
C137 C 0.5889 1.0740 0.8584 0.147(13) Uani 1 1 d G U . . .
H137 H 0.6361 1.0889 0.8591 0.176 Uiso 1 1 calc R . . . .
C138 C 0.5687 1.0037 0.8722 0.147(13) Uani 1 1 d DG U . . .
C139 C 0.4996 0.9819 0.8712 0.146(13) Uani 1 1 d DG U . . .
H139 H 0.4858 0.9339 0.8807 0.176 Uiso 1 1 calc R . . . .
C140 C 0.6106 0.9408 0.8909 0.146(14) Uani 1 1 d D U . . .
H14D H 0.6634 0.9507 0.8794 0.220 Uiso 1 1 calc GR . . . .
H14E H 0.5991 0.8993 0.8781 0.220 Uiso 1 1 calc GR . . . .
H14F H 0.5963 0.9322 0.9272 0.220 Uiso 1 1 calc GR . . . .
C141 C 0.5362 1.0893 0.6767 0.117(10) Uani 1 1 d . U . . .
C142 C 0.5852 1.0724 0.6344 0.117(10) Uani 1 1 d G U . . .
H142 H 0.5676 1.0549 0.6098 0.140 Uiso 1 1 calc R . . . .
C143 C 0.6601 1.0810 0.6280 0.117(10) Uani 1 1 d G U . . .
H143 H 0.6936 1.0694 0.5991 0.140 Uiso 1 1 calc R . . . .
C144 C 0.6859 1.1066 0.6639 0.116(10) Uani 1 1 d G U . . .
H144 H 0.7371 1.1125 0.6596 0.140 Uiso 1 1 calc R . . . .
C145 C 0.6369 1.1236 0.7062 0.117(10) Uani 1 1 d DG U . . .
C146 C 0.5620 1.1149 0.7126 0.117(10) Uani 1 1 d G U . . .
H146 H 0.5285 1.1265 0.7415 0.141 Uiso 1 1 calc R . . . .
C147 C 0.6858 1.1686 0.7255 0.120(11) Uani 1 1 d D U . . .
H14G H 0.7357 1.1499 0.7189 0.179 Uiso 1 1 calc GR . . . .
H14H H 0.6663 1.1675 0.7612 0.179 Uiso 1 1 calc GR . . . .
H14I H 0.6868 1.2170 0.7086 0.179 Uiso 1 1 calc GR . . . .
C148 C 0.1417 0.9382 0.8674 0.056(5) Uani 1 1 d . U . . .
C153 C 0.1772 0.9846 0.8869 0.056(5) Uani 1 1 d G U . . .
H153 H 0.2130 0.9679 0.9041 0.068 Uiso 1 1 calc R . . . .
C152 C 0.1604 1.0555 0.8812 0.058(5) Uani 1 1 d DG U . . .
C151 C 0.1081 1.0800 0.8560 0.058(5) Uani 1 1 d G U . . .
H151 H 0.0966 1.1285 0.8522 0.069 Uiso 1 1 calc R . . . .
C150 C 0.0726 1.0336 0.8365 0.058(5) Uani 1 1 d G U . . .
H150 H 0.0368 1.0504 0.8193 0.069 Uiso 1 1 calc R . . . .
C149 C 0.0894 0.9627 0.8422 0.057(5) Uani 1 1 d G U . . .
H149 H 0.0652 0.9310 0.8288 0.068 Uiso 1 1 calc R . . . .
C154 C 0.2033 1.1026 0.9029 0.061(7) Uani 1 1 d D U . . .
H15A H 0.2137 1.0767 0.9330 0.091 Uiso 1 1 calc GR . . . .
H15B H 0.1744 1.1442 0.9109 0.091 Uiso 1 1 calc GR . . . .
H15C H 0.2496 1.1172 0.8787 0.091 Uiso 1 1 calc GR . . . .
C155 C 0.4635 0.9160 0.5495 0.048(4) Uani 1 1 d . U . . .
C156 C 0.4474 0.8820 0.5135 0.050(4) Uani 1 1 d G U . . .
H156 H 0.3990 0.8655 0.5174 0.060 Uiso 1 1 calc R . . . .
C157 C 0.5022 0.8720 0.4718 0.050(4) Uani 1 1 d G U . . .
H157 H 0.4912 0.8487 0.4472 0.060 Uiso 1 1 calc R . . . .
C158 C 0.5730 0.8961 0.4661 0.050(4) Uani 1 1 d G U . . .
H158 H 0.6104 0.8892 0.4376 0.061 Uiso 1 1 calc R . . . .
C159 C 0.5891 0.9301 0.5021 0.051(4) Uani 1 1 d DG U . . .
C160 C 0.5343 0.9401 0.5438 0.049(4) Uani 1 1 d G U . . .
H160 H 0.5453 0.9633 0.5684 0.059 Uiso 1 1 calc R . . . .
C161 C 0.6653 0.9630 0.4953 0.055(6) Uani 1 1 d D U . . .
H16A H 0.7033 0.9316 0.4804 0.082 Uiso 1 1 calc GR . . . .
H16B H 0.6716 0.9701 0.5276 0.082 Uiso 1 1 calc GR . . . .
H16C H 0.6692 1.0083 0.4736 0.082 Uiso 1 1 calc GR . . . .
C162 C 0.6367 0.8907 0.6907 0.080(7) Uani 1 1 d . U . . .
C167 C 0.6414 0.9329 0.7255 0.081(7) Uani 1 1 d DG U . . .
H167 H 0.5986 0.9544 0.7427 0.097 Uiso 1 1 calc R . . . .
C166 C 0.7085 0.9435 0.7351 0.082(6) Uani 1 1 d DG U . . .
C165 C 0.7710 0.9120 0.7099 0.082(7) Uani 1 1 d G U . . .
H165 H 0.8170 0.9193 0.7165 0.098 Uiso 1 1 calc R . . . .
C164 C 0.7664 0.8699 0.6751 0.082(7) Uani 1 1 d G U . . .
H164 H 0.8091 0.8483 0.6579 0.099 Uiso 1 1 calc R . . . .
C163 C 0.6992 0.8592 0.6655 0.081(7) Uani 1 1 d G U . . .
H163 H 0.6960 0.8304 0.6417 0.098 Uiso 1 1 calc R . . . .
C168 C 0.6961 0.9913 0.7756 0.089(8) Uani 1 1 d D U . . .
H16D H 0.6861 1.0391 0.7616 0.134 Uiso 1 1 calc GR . . . .
H16E H 0.7401 0.9915 0.7880 0.134 Uiso 1 1 calc GR . . . .
H16F H 0.6544 0.9734 0.8029 0.134 Uiso 1 1 calc GR . . . .

loop_
_atom_site_aniso_label
_atom_site_aniso_U_11
_atom_site_aniso_U_22
_atom_site_aniso_U_33
_atom_site_aniso_U_23
_atom_site_aniso_U_13
_atom_site_aniso_U_12
Au1 0.0240(5) 0.0063(5) 0.0242(6) -0.0070(4) -0.0045(5) 0.0059(4)
Au2 0.0238(4) 0.0110(4) 0.0136(4) -0.0079(3) -0.0023(3) 0.0029(3)
Au3 0.0236(5) 0.0090(6) 0.0187(6) -0.0075(4) -0.0011(5) 0.0066(4)
Au4 0.0229(5) 0.0107(6) 0.0239(6) -0.0056(5) -0.0007(5) 0.0083(4)
Au5 0.0301(6) 0.0156(6) 0.0151(6) -0.0110(4) -0.0022(5) 0.0042(5)
Au6 0.0301(6) 0.0095(6) 0.0232(6) -0.0077(5) -0.0062(5) 0.0063(5)
Au7 0.0308(6) 0.0183(6) 0.0264(7) -0.0099(5) -0.0077(6) 0.0097(5)
Au8 0.0353(7) 0.0168(6) 0.0299(7) -0.0183(5) -0.0081(6) 0.0094(5)
Au9 0.0351(7) 0.0212(7) 0.0175(6) -0.0053(5) 0.0007(6) 0.0121(5)
Au10 0.0370(7) 0.0186(7) 0.0238(7) -0.0061(5) -0.0067(6) -0.0031(5)
Au11 0.0369(7) 0.0116(6) 0.0301(7) -0.0079(5) -0.0037(6) 0.0105(5)
Au12 0.0495(8) 0.0158(6) 0.0175(6) -0.0100(5) 0.0019(6) 0.0104(6)
Au13 0.0284(6) 0.0223(7) 0.0335(8) -0.0074(5) 0.0003(6) 0.0093(5)
Au14 0.0302(6) 0.0155(6) 0.0382(8) -0.0091(5) -0.0083(6) 0.0058(5)
Au15 0.0286(6) 0.0160(6) 0.0392(8) -0.0025(5) -0.0003(6) 0.0047(5)
Au16 0.0359(7) 0.0147(6) 0.0457(9) -0.0175(6) -0.0055(7) 0.0065(5)
Au17 0.0339(7) 0.0158(7) 0.0325(8) 0.0023(5) 0.0005(6) 0.0069(5)
Au18 0.0320(7) 0.0116(6) 0.0511(9) -0.0117(6) -0.0074(7) 0.0119(5)
Au19 0.0464(8) 0.0236(7) 0.0175(6) -0.0090(5) -0.0051(6) -0.0035(6)
Au20 0.0374(7) 0.0325(8) 0.0236(7) -0.0141(6) -0.0050(6) 0.0055(6)
Au21 0.0606(9) 0.0116(6) 0.0174(6) -0.0086(5) 0.0015(7) 0.0011(6)
Au22 0.0539(9) 0.0191(7) 0.0363(8) -0.0103(6) -0.0099(7) 0.0013(6)
Au23 0.0365(8) 0.0233(8) 0.0377(9) -0.0078(7) -0.0014(8) 0.0081(6)
Au24 0.0409(8) 0.0238(8) 0.0355(9) -0.0240(7) -0.0045(7) 0.0028(6)
Au25 0.0450(9) 0.0165(7) 0.0258(8) -0.0031(6) -0.0008(7) 0.0083(6)
Au26 0.0383(8) 0.0208(8) 0.0411(10) -0.0005(7) 0.0010(8) 0.0117(6)
Au27 0.0373(8) 0.0479(11) 0.0383(10) -0.0137(8) -0.0005(8) 0.0038(8)
Au28 0.0459(9) 0.0481(11) 0.0360(9) -0.0268(8) -0.0127(8) 0.0272(8)
Au29 0.0440(9) 0.0382(10) 0.0389(10) -0.0172(8) 0.0009(8) 0.0012(8)
Au30 0.0372(8) 0.0174(8) 0.0776(13) -0.0060(8) -0.0121(9) 0.0055(7)
Au31 0.0477(10) 0.0411(11) 0.0545(12) -0.0039(9) -0.0154(9) 0.0081(8)
Au32 0.0373(9) 0.0777(15) 0.0569(13) -0.0212(11) -0.0137(9) 0.0151(9)
Au33 0.0790(15) 0.0385(12) 0.0256(11) -0.0162(8) -0.0016(11) 0.0183(11)
Au34 0.0561(13) 0.0232(12) 0.095(2) 0.0073(12) 0.0066(14) 0.0113(10)
Au35 0.165(2) 0.0303(12) 0.0325(11) -0.0208(9) -0.0117(13) -0.0118(12)
Au36 0.104(3) 0.0170(13) 0.194(5) -0.0099(18) 0.046(3) 0.0080(14)
Cu23 0.0365(7) 0.0233(8) 0.0377(6) -0.0078(8) -0.0014(8) 0.0081(9)
Cu24 0.0409(7) 0.0238(7) 0.0355(6) -0.0240(9) -0.0045(7) 0.0028(8)
Cu25 0.0450(6) 0.0165(7) 0.0258(6) -0.0031(8) -0.0008(8) 0.0083(10)
Cu26 0.0383(7) 0.0208(8) 0.0411(6) -0.0005(8) 0.0010(11) 0.0117(10)
Cu27 0.0373(8) 0.0479(8) 0.0383(8) -0.0137(9) -0.0005(11) 0.0038(9)
Cu28 0.0459(8) 0.0481(8) 0.0360(8) -0.0268(9) -0.0127(10) 0.0272(10)
Cu29 0.0440(8) 0.0382(8) 0.0389(8) -0.0172(8) 0.0009(8) 0.0012(13)
Cu30 0.0372(8) 0.0174(9) 0.0776(7) -0.0060(10) -0.0121(11) 0.0055(12)
Cu31 0.0477(9) 0.0411(9) 0.0545(8) -0.0039(9) -0.0154(15) 0.0081(13)
Cu32 0.0373(11) 0.0777(9) 0.0569(9) -0.0212(15) -0.0137(12) 0.0151(11)
Cu33 0.0790(8) 0.0385(11) 0.0256(11) -0.0162(13) -0.0016(12) 0.018(2)
Cu34 0.0561(12) 0.0232(14) 0.0951(10) 0.007(2) 0.0066(12) 0.0113(11)
Cu35 0.1648(9) 0.0303(13) 0.0325(12) -0.021(3) -0.0117(13) -0.012(5)
Cu36 0.1044(18) 0.017(3) 0.1942(14) -0.010(3) 0.046(4) 0.008(4)
S1 0.040(3) 0.031(4) 0.038(4) -0.004(3) -0.015(3) 0.001(3)
S2 0.061(5) 0.072(5) 0.073(5) -0.004(4) -0.016(4) 0.011(4)
S3 0.038(3) 0.036(4) 0.035(3) -0.014(3) -0.018(3) 0.000(3)
S4 0.044(4) 0.026(3) 0.043(4) -0.002(3) -0.012(3) 0.001(3)
S5 0.048(4) 0.070(5) 0.056(5) -0.010(4) -0.010(4) 0.007(4)
S6 0.039(3) 0.024(3) 0.027(3) -0.009(3) -0.002(3) 0.011(3)
S7 0.048(4) 0.030(4) 0.041(4) 0.001(3) -0.007(3) 0.004(3)
S8 0.075(5) 0.043(4) 0.044(4) -0.011(3) -0.007(4) 0.000(4)
S9 0.114(5) 0.108(5) 0.107(5) -0.021(3) -0.027(3) -0.001(3)
S10 0.047(4) 0.031(4) 0.034(4) -0.016(3) -0.006(3) 0.015(3)
S11 0.038(3) 0.044(4) 0.030(3) -0.026(3) -0.009(3) 0.009(3)
S12 0.049(4) 0.045(4) 0.042(4) -0.018(3) -0.005(3) 0.007(3)
S13 0.034(3) 0.020(3) 0.040(4) -0.003(3) -0.006(3) 0.007(3)
S14 0.044(4) 0.046(4) 0.033(4) -0.009(3) -0.013(3) 0.010(3)
S15 0.035(3) 0.043(4) 0.041(4) -0.006(3) 0.001(3) 0.003(3)
S16 0.039(3) 0.036(4) 0.034(4) -0.015(3) -0.005(3) -0.002(3)
S17 0.039(3) 0.025(3) 0.025(3) -0.006(3) -0.006(3) -0.002(3)
S18 0.054(3) 0.042(3) 0.049(4) -0.021(3) -0.012(3) 0.005(3)
S19 0.036(3) 0.023(3) 0.044(4) -0.011(3) -0.012(3) 0.011(3)
S20 0.108(7) 0.093(7) 0.109(7) -0.028(5) -0.011(5) 0.005(5)
S21 0.084(6) 0.072(6) 0.094(6) -0.010(4) -0.015(4) 0.002(4)
S22 0.042(3) 0.032(4) 0.034(4) -0.022(3) -0.004(3) 0.000(3)
S23 0.049(4) 0.038(4) 0.056(4) 0.006(3) -0.001(4) 0.012(3)
S24 0.041(4) 0.035(4) 0.047(4) -0.004(3) -0.004(3) 0.007(3)
C1 0.039(5) 0.038(5) 0.037(5) -0.008(3) -0.013(3) 0.000(3)
C2 0.040(5) 0.039(5) 0.038(5) -0.007(3) -0.012(3) 0.000(3)
C3 0.041(5) 0.041(5) 0.039(5) -0.006(3) -0.011(3) 0.000(3)
C4 0.041(5) 0.041(5) 0.040(5) -0.006(3) -0.011(3) 0.000(3)
C5 0.039(4) 0.040(5) 0.040(4) -0.006(3) -0.012(3) 0.000(3)
C6 0.038(5) 0.039(5) 0.038(5) -0.006(3) -0.013(3) 0.000(3)
C7 0.036(8) 0.036(8) 0.039(8) -0.008(7) -0.014(7) -0.001(7)
C8 0.115(10) 0.114(10) 0.115(10) -0.018(4) -0.029(4) 0.002(3)
C9 0.115(10) 0.115(10) 0.116(10) -0.018(4) -0.028(4) 0.002(3)
C10 0.116(10) 0.115(10) 0.116(10) -0.018(4) -0.029(4) 0.002(3)
C11 0.116(10) 0.115(10) 0.116(10) -0.018(4) -0.029(4) 0.002(3)
C12 0.115(10) 0.115(10) 0.115(10) -0.017(4) -0.029(4) 0.002(3)
C13 0.114(10) 0.114(10) 0.114(10) -0.018(4) -0.029(4) 0.002(3)
C14 0.115(13) 0.117(13) 0.117(13) -0.015(7) -0.029(8) 0.004(7)
C15 0.054(5) 0.052(5) 0.053(5) -0.008(3) -0.014(3) 0.000(3)
C16 0.056(5) 0.054(5) 0.054(5) -0.008(3) -0.014(3) 0.000(3)
C17 0.056(5) 0.055(5) 0.055(5) -0.008(3) -0.014(3) 0.001(3)
C18 0.057(5) 0.055(5) 0.055(5) -0.007(3) -0.014(3) 0.000(3)
C19 0.056(5) 0.054(5) 0.056(5) -0.007(3) -0.014(3) 0.001(3)
C20 0.054(5) 0.053(5) 0.054(5) -0.008(3) -0.014(3) 0.001(3)
C21 0.059(9) 0.055(9) 0.060(9) -0.006(7) -0.013(7) 0.004(7)
C22 0.081(7) 0.080(7) 0.081(7) -0.013(4) -0.021(4) 0.003(3)
C27 0.082(7) 0.081(7) 0.082(7) -0.013(3) -0.021(4) 0.003(3)
C26 0.083(7) 0.082(7) 0.083(7) -0.013(3) -0.020(4) 0.003(3)
C25 0.084(7) 0.082(7) 0.083(7) -0.013(3) -0.020(4) 0.002(3)
C24 0.083(7) 0.081(7) 0.082(7) -0.013(4) -0.020(4) 0.002(3)
C23 0.082(7) 0.080(7) 0.082(7) -0.013(4) -0.021(4) 0.003(3)
C28 0.087(10) 0.087(10) 0.087(10) -0.012(7) -0.021(7) 0.005(7)
C29 0.115(10) 0.116(10) 0.116(10) -0.018(4) -0.030(4) 0.002(3)
C30 0.115(10) 0.116(10) 0.116(10) -0.018(4) -0.029(4) 0.002(3)
C31 0.116(10) 0.116(10) 0.117(10) -0.018(4) -0.029(4) 0.002(3)
C32 0.117(10) 0.117(10) 0.117(10) -0.018(4) -0.029(4) 0.002(3)
C33 0.117(10) 0.117(10) 0.118(10) -0.018(4) -0.030(4) 0.002(3)
C34 0.116(10) 0.117(10) 0.117(10) -0.018(4) -0.030(4) 0.002(3)
C35 0.120(13) 0.121(13) 0.121(13) -0.016(7) -0.030(8) 0.003(7)
C36 0.071(7) 0.071(7) 0.071(7) -0.012(3) -0.018(4) 0.002(3)
C41 0.073(6) 0.072(6) 0.072(6) -0.012(3) -0.017(4) 0.002(3)
C40 0.074(6) 0.074(6) 0.074(6) -0.012(3) -0.018(3) 0.002(3)
C39 0.073(6) 0.074(7) 0.074(6) -0.013(3) -0.017(4) 0.002(3)
C38 0.073(7) 0.073(7) 0.073(7) -0.013(3) -0.017(4) 0.001(3)
C37 0.072(7) 0.072(7) 0.072(7) -0.012(3) -0.018(4) 0.001(3)
C42 0.083(10) 0.084(10) 0.083(10) -0.010(7) -0.016(7) 0.002(7)
C43 0.062(6) 0.061(6) 0.061(6) -0.010(3) -0.016(3) 0.001(3)
C48 0.061(6) 0.061(6) 0.061(6) -0.009(3) -0.015(3) 0.001(3)
C47 0.063(6) 0.063(6) 0.063(6) -0.009(3) -0.016(3) 0.001(3)
C46 0.064(6) 0.064(6) 0.064(6) -0.010(3) -0.016(3) 0.002(3)
C45 0.064(6) 0.064(6) 0.064(6) -0.010(3) -0.015(3) 0.001(3)
C44 0.063(6) 0.063(6) 0.063(6) -0.010(3) -0.016(3) 0.000(3)
C49 0.066(9) 0.069(9) 0.069(9) -0.011(7) -0.015(7) 0.000(7)
C50 0.093(8) 0.093(8) 0.092(8) -0.014(4) -0.025(4) 0.000(3)
C55 0.094(8) 0.094(8) 0.093(8) -0.014(4) -0.024(4) 0.001(3)
C54 0.094(8) 0.094(8) 0.095(8) -0.014(3) -0.024(4) 0.001(3)
C53 0.094(8) 0.095(8) 0.095(8) -0.014(4) -0.024(4) 0.001(3)
C52 0.094(8) 0.094(8) 0.094(8) -0.014(4) -0.024(4) 0.001(3)
C51 0.093(8) 0.093(8) 0.092(8) -0.014(4) -0.024(4) 0.001(3)
C56 0.096(11) 0.097(11) 0.099(11) -0.015(7) -0.023(7) 0.001(7)
C57 0.113(5) 0.110(5) 0.109(5) -0.019(2) -0.027(2) 0.000(2)
C58 0.113(5) 0.110(5) 0.110(5) -0.019(2) -0.027(3) 0.000(2)
C59 0.113(5) 0.111(5) 0.110(5) -0.018(2) -0.027(3) 0.000(2)
C60 0.113(5) 0.111(5) 0.111(5) -0.018(2) -0.027(3) 0.001(2)
C61 0.113(5) 0.111(5) 0.110(5) -0.018(2) -0.027(3) 0.001(2)
C62 0.113(5) 0.110(5) 0.110(5) -0.018(2) -0.027(3) 0.000(2)
C63 0.113(6) 0.111(6) 0.111(6) -0.018(4) -0.027(4) 0.001(4)
C64 0.060(6) 0.059(6) 0.059(6) -0.010(3) -0.015(3) 0.002(3)
C65 0.061(6) 0.060(6) 0.060(6) -0.009(3) -0.015(3) 0.002(3)
C66 0.062(6) 0.060(6) 0.060(6) -0.009(3) -0.015(3) 0.003(3)
C67 0.062(6) 0.061(6) 0.061(6) -0.010(3) -0.015(3) 0.002(3)
C68 0.062(5) 0.061(5) 0.061(5) -0.010(3) -0.015(3) 0.002(3)
C69 0.060(6) 0.059(6) 0.059(6) -0.011(3) -0.015(3) 0.002(3)
C70 0.066(9) 0.065(9) 0.066(9) -0.011(7) -0.016(7) 0.003(7)
C71 0.124(11) 0.124(11) 0.124(11) -0.019(4) -0.032(4) 0.001(3)
C76 0.124(11) 0.125(11) 0.124(11) -0.019(4) -0.032(4) 0.001(3)
C75 0.125(11) 0.125(11) 0.125(11) -0.019(4) -0.032(4) 0.001(3)
C74 0.125(11) 0.125(11) 0.125(11) -0.019(4) -0.031(4) 0.001(3)
C73 0.125(11) 0.125(11) 0.125(11) -0.019(4) -0.031(4) 0.001(3)
C72 0.124(11) 0.124(11) 0.124(11) -0.019(4) -0.031(4) 0.001(3)
C77 0.127(13) 0.129(13) 0.126(13) -0.018(7) -0.032(8) 0.001(7)
C78 0.090(8) 0.090(8) 0.090(8) -0.014(4) -0.023(4) 0.002(3)
C79 0.091(8) 0.091(8) 0.091(8) -0.014(4) -0.023(4) 0.001(3)
C80 0.091(8) 0.091(8) 0.092(8) -0.013(4) -0.023(4) 0.001(3)
C81 0.091(8) 0.091(8) 0.091(8) -0.014(4) -0.024(4) 0.001(3)
C82 0.092(8) 0.091(8) 0.092(8) -0.014(3) -0.023(4) 0.001(3)
C83 0.091(8) 0.090(8) 0.091(8) -0.014(4) -0.023(4) 0.002(3)
C84 0.098(11) 0.096(11) 0.097(11) -0.013(7) -0.023(7) 0.001(7)
C85 0.062(6) 0.061(6) 0.063(6) -0.009(3) -0.015(4) 0.002(3)
C86 0.062(6) 0.062(6) 0.063(6) -0.009(3) -0.015(4) 0.002(3)
C87 0.064(6) 0.063(6) 0.064(6) -0.009(3) -0.016(4) 0.002(3)
C88 0.064(6) 0.063(6) 0.065(6) -0.009(3) -0.016(3) 0.001(3)
C89 0.064(6) 0.062(6) 0.064(6) -0.010(3) -0.015(3) 0.002(3)
C90 0.062(6) 0.062(6) 0.063(6) -0.010(3) -0.015(3) 0.002(3)
C91 0.063(9) 0.063(9) 0.065(9) -0.013(7) -0.016(7) -0.002(7)
C92 0.062(6) 0.061(6) 0.061(6) -0.010(3) -0.016(3) 0.002(3)
C97 0.063(6) 0.062(6) 0.062(6) -0.010(3) -0.016(3) 0.002(3)
C96 0.064(6) 0.063(6) 0.062(6) -0.009(3) -0.016(3) 0.002(3)
C95 0.064(6) 0.063(6) 0.063(6) -0.010(3) -0.016(3) 0.002(3)
C94 0.063(6) 0.062(6) 0.062(6) -0.010(3) -0.016(3) 0.003(3)
C93 0.062(6) 0.061(6) 0.061(6) -0.010(3) -0.016(3) 0.003(3)
C98 0.067(9) 0.066(9) 0.065(9) -0.007(7) -0.016(7) 0.002(7)
C99 0.083(7) 0.083(7) 0.084(7) -0.013(4) -0.020(4) 0.002(3)
C104 0.083(7) 0.083(7) 0.084(7) -0.014(4) -0.020(4) 0.002(3)
C103 0.085(7) 0.084(7) 0.086(7) -0.014(3) -0.020(4) 0.002(3)
C102 0.085(7) 0.085(7) 0.086(7) -0.013(4) -0.020(4) 0.002(3)
C101 0.084(7) 0.084(7) 0.085(7) -0.013(4) -0.020(4) 0.002(3)
C100 0.083(7) 0.083(7) 0.084(7) -0.013(4) -0.020(4) 0.002(3)
C105 0.089(10) 0.087(10) 0.089(10) -0.018(7) -0.020(7) 0.002(7)
C106 0.057(5) 0.056(5) 0.055(5) -0.010(3) -0.014(3) 0.001(3)
C111 0.057(5) 0.056(5) 0.056(5) -0.010(3) -0.013(3) 0.001(3)
C110 0.059(5) 0.059(5) 0.058(5) -0.011(3) -0.014(3) 0.000(3)
C109 0.059(5) 0.059(5) 0.059(5) -0.011(3) -0.014(3) -0.001(3)
C108 0.059(5) 0.059(5) 0.057(5) -0.010(3) -0.014(3) -0.001(3)
C107 0.058(5) 0.057(5) 0.056(5) -0.010(3) -0.014(3) 0.000(3)
C112 0.065(9) 0.064(9) 0.062(9) -0.012(7) -0.013(7) 0.002(7)
C113 0.068(6) 0.068(6) 0.069(6) -0.009(3) -0.017(4) 0.001(3)
C118 0.069(6) 0.068(6) 0.069(6) -0.010(3) -0.017(4) 0.000(3)
C117 0.070(6) 0.070(6) 0.071(6) -0.010(3) -0.017(3) 0.000(3)
C116 0.071(6) 0.070(6) 0.071(6) -0.011(3) -0.017(4) 0.000(3)
C115 0.071(6) 0.070(6) 0.071(6) -0.010(3) -0.017(4) 0.000(3)
C114 0.069(6) 0.069(6) 0.069(6) -0.009(3) -0.017(4) 0.001(3)
C119 0.076(9) 0.074(9) 0.077(9) -0.010(7) -0.016(7) 0.004(7)
C120 0.061(4) 0.057(4) 0.059(4) -0.013(3) -0.015(3) 0.002(3)
C125 0.065(5) 0.063(5) 0.063(5) -0.011(3) -0.016(3) 0.002(3)
C124 0.068(5) 0.067(5) 0.067(5) -0.011(3) -0.016(3) 0.001(3)
C123 0.068(5) 0.067(5) 0.067(5) -0.011(3) -0.016(3) 0.001(3)
C122 0.067(5) 0.066(5) 0.066(5) -0.011(3) -0.016(3) 0.000(3)
C121 0.064(5) 0.062(5) 0.062(5) -0.011(3) -0.016(3) 0.001(3)
C126 0.076(9) 0.076(9) 0.077(9) -0.008(7) -0.017(7) 0.000(7)
C127 0.062(6) 0.063(6) 0.063(6) -0.010(3) -0.016(3) 0.000(3)
C132 0.062(6) 0.063(6) 0.062(6) -0.010(3) -0.016(3) 0.001(3)
C131 0.063(6) 0.064(6) 0.063(6) -0.010(3) -0.016(3) 0.001(3)
C130 0.063(6) 0.064(6) 0.063(6) -0.009(3) -0.017(3) 0.001(3)
C129 0.062(6) 0.063(6) 0.062(6) -0.010(3) -0.017(3) 0.000(3)
C128 0.062(6) 0.063(6) 0.062(6) -0.010(3) -0.017(3) 0.000(3)
C133 0.069(9) 0.071(9) 0.068(9) -0.009(7) -0.016(7) 0.002(7)
C134 0.147(13) 0.146(13) 0.147(13) -0.022(4) -0.037(5) 0.002(3)
C135 0.147(13) 0.147(13) 0.147(13) -0.022(4) -0.037(5) 0.002(3)
C136 0.147(13) 0.147(13) 0.147(13) -0.022(4) -0.038(5) 0.001(3)
C137 0.147(13) 0.147(13) 0.147(13) -0.022(4) -0.038(5) 0.001(3)
C138 0.147(13) 0.147(13) 0.147(13) -0.022(4) -0.037(5) 0.001(3)
C139 0.147(13) 0.146(13) 0.147(13) -0.023(4) -0.037(5) 0.002(3)
C140 0.147(15) 0.146(15) 0.147(15) -0.023(8) -0.038(8) 0.000(7)
C141 0.117(10) 0.117(10) 0.117(10) -0.017(4) -0.030(4) 0.001(3)
C142 0.117(10) 0.117(10) 0.117(10) -0.017(4) -0.030(4) 0.001(3)
C143 0.116(10) 0.117(10) 0.117(10) -0.017(4) -0.030(4) 0.001(3)
C144 0.116(10) 0.116(10) 0.117(10) -0.018(4) -0.030(4) 0.001(3)
C145 0.117(10) 0.117(10) 0.117(10) -0.018(4) -0.030(4) 0.001(3)
C146 0.117(10) 0.117(10) 0.117(10) -0.017(4) -0.030(4) 0.001(3)
C147 0.119(13) 0.120(13) 0.120(13) -0.017(7) -0.030(8) 0.001(7)
C148 0.056(5) 0.055(6) 0.057(6) -0.010(3) -0.015(3) 0.001(3)
C153 0.056(5) 0.056(5) 0.057(5) -0.010(3) -0.014(3) 0.001(3)
C152 0.058(5) 0.057(5) 0.058(5) -0.010(3) -0.014(3) 0.001(3)
C151 0.058(5) 0.057(5) 0.058(5) -0.009(3) -0.014(3) 0.002(3)
C150 0.058(5) 0.057(6) 0.059(6) -0.009(3) -0.014(3) 0.002(3)
C149 0.057(5) 0.056(6) 0.057(6) -0.010(3) -0.015(3) 0.001(3)
C154 0.064(9) 0.059(9) 0.061(9) -0.013(7) -0.015(7) -0.002(7)
C155 0.048(5) 0.048(5) 0.049(5) -0.006(3) -0.012(3) 0.001(3)
C156 0.049(5) 0.049(5) 0.051(5) -0.005(3) -0.012(3) 0.002(3)
C157 0.050(5) 0.049(5) 0.051(5) -0.007(3) -0.012(3) 0.001(3)
C158 0.051(5) 0.049(5) 0.051(5) -0.007(3) -0.012(3) 0.002(3)
C159 0.050(5) 0.049(5) 0.051(5) -0.006(3) -0.011(3) 0.002(3)
C160 0.049(5) 0.048(5) 0.050(5) -0.006(3) -0.011(3) 0.001(3)
C161 0.050(8) 0.055(9) 0.056(8) -0.001(7) -0.012(7) 0.000(7)
C162 0.080(7) 0.080(7) 0.080(7) -0.013(4) -0.020(4) 0.000(3)
C167 0.080(7) 0.081(7) 0.081(7) -0.013(3) -0.021(4) -0.001(3)
C166 0.082(7) 0.082(7) 0.082(7) -0.013(3) -0.021(4) 0.000(3)
C165 0.082(7) 0.082(7) 0.082(7) -0.013(3) -0.021(4) -0.001(3)
C164 0.082(7) 0.082(7) 0.082(7) -0.013(4) -0.020(4) 0.000(3)
C163 0.081(7) 0.082(7) 0.081(7) -0.013(4) -0.020(4) 0.000(3)
C168 0.087(10) 0.090(10) 0.088(10) -0.013(7) -0.020(7) 0.001(7)

loop_
_atom_type_symbol
_atom_type_description
_atom_type_scat_dispersion_real
_atom_type_scat_dispersion_imag
_atom_type_scat_source
C C 0.0181 0.0091 'International Tables Vol C Tables 4.2.6.8 and 6.1.1.4'
H H 0.0000 0.0000 'International Tables Vol C Tables 4.2.6.8 and 6.1.1.4'
Au Au -4.4197 7.2980 'International Tables Vol C Tables 4.2.6.8 and 6.1.1.4'
Cu Cu -1.9646 0.5888 'International Tables Vol C Tables 4.2.6.8 and 6.1.1.4'
S S 0.3331 0.5567 'International Tables Vol C Tables 4.2.6.8 and 6.1.1.4'

loop_
_geom_angle_atom_site_label_1
_geom_angle_atom_site_label_2
_geom_angle_atom_site_label_3
_geom_angle
Au2 Au1 Au4 60.9
Au2 Au1 Au8 88.7
Au2 Au1 Au14 87.9
Au2 Au1 Au24 117.2
Au2 Au1 Au30 119.6
Au3 Au1 Au2 60.1
Au3 Au1 Au4 58.8
Au3 Au1 Au8 56.3
Au3 Au1 Au14 113.3
Au3 Au1 Au24 120.8
Au3 Au1 Au30 176.6
Au4 Au1 Au8 115.1
Au4 Au1 Au14 54.5
Au4 Au1 Au24 178.1
Au4 Au1 Au30 117.9
Au5 Au1 Au2 57.7
Au5 Au1 Au3 89.9
Au5 Au1 Au4 118.7
Au5 Au1 Au6 59.9
Au5 Au1 Au8 64.2
Au5 Au1 Au14 121.8
Au5 Au1 Au15 177.2
Au5 Au1 Au18 122.2
Au5 Au1 Au24 59.5
Au5 Au1 Au30 92.6
Au6 Au1 Au2 57.6
Au6 Au1 Au3 117.5
Au6 Au1 Au4 87.9
Au6 Au1 Au8 123.8
Au6 Au1 Au14 62.1
Au6 Au1 Au15 120.6
Au6 Au1 Au18 177.2
Au6 Au1 Au24 90.7
Au6 Au1 Au30 62.0
Au8 Au1 Au14 169.1
Au8 Au1 Au24 64.7
Au8 Au1 Au30 126.9
Au14 Au1 Au24 125.9
Au14 Au1 Au30 63.4
Au15 Au1 Au2 125.0
Au15 Au1 Au3 92.1
Au15 Au1 Au4 64.1
Au15 Au1 Au8 115.5
Au15 Au1 Au14 59.0
Au15 Au1 Au18 57.2
Au15 Au1 Au24 117.8
Au15 Au1 Au30 85.5
Au16 Au1 Au2 174.5
Au16 Au1 Au3 123.6
Au16 Au1 Au4 124.2
Au16 Au1 Au5 117.2
Au16 Au1 Au6 118.8
Au16 Au1 Au8 90.6
Au16 Au1 Au14 93.8
Au16 Au1 Au15 60.1
Au16 Au1 Au18 58.8
Au16 Au1 Au24 57.7
Au16 Au1 Au30 57.0
Au18 Au1 Au2 124.9
Au18 Au1 Au3 64.9
Au18 Au1 Au4 92.3
Au18 Au1 Au8 58.5
Au18 Au1 Au14 116.0
Au18 Au1 Au24 89.1
Au18 Au1 Au30 115.5
Au30 Au1 Au24 62.5
Au1 Au2 Au4 60.6
Au1 Au2 Au10 86.8
Au1 Au2 Au11 88.2
Au1 Au2 Au20 120.9
Au1 Au2 Au22 117.9
Au3 Au2 Au1 59.6
Au3 Au2 Au4 58.5
Au3 Au2 Au10 57.1
Au3 Au2 Au11 113.1
Au3 Au2 Au20 122.0
Au3 Au2 Au22 176.0
Au4 Au2 Au10 115.6
Au4 Au2 Au11 54.6
Au4 Au2 Au20 178.5
Au4 Au2 Au22 117.8
Au5 Au2 Au1 58.1
Au5 Au2 Au3 89.8
Au5 Au2 Au4 118.7
Au5 Au2 Au10 61.3
Au5 Au2 Au11 122.3
Au5 Au2 Au12 176.9
Au5 Au2 Au19 119.5
Au5 Au2 Au20 62.8
Au5 Au2 Au22 91.1
Au6 Au2 Au1 58.2
Au6 Au2 Au3 117.7
Au6 Au2 Au4 88.0
Au6 Au2 Au5 60.3
Au6 Au2 Au10 121.4
Au6 Au2 Au11 62.2
Au6 Au2 Au12 121.5
Au6 Au2 Au19 179.8
Au6 Au2 Au20 92.8
Au6 Au2 Au22 59.7
Au10 Au2 Au20 64.9
Au10 Au2 Au22 126.6
Au11 Au2 Au10 170.2
Au11 Au2 Au20 124.8
Au11 Au2 Au22 63.2
Au12 Au2 Au1 124.9
Au12 Au2 Au3 91.3
Au12 Au2 Au4 64.3
Au12 Au2 Au10 117.1
Au12 Au2 Au11 59.8
Au12 Au2 Au20 114.2
Au12 Au2 Au22 87.9
Au19 Au2 Au1 121.6
Au19 Au2 Au3 62.2
Au19 Au2 Au4 92.0
Au19 Au2 Au10 58.4
Au19 Au2 Au11 118.0
Au19 Au2 Au12 58.7
Au19 Au2 Au20 87.1
Au19 Au2 Au22 120.5
Au21 Au2 Au1 176.1
Au21 Au2 Au3 122.4
Au21 Au2 Au4 123.3
Au21 Au2 Au5 118.0
Au21 Au2 Au6 119.9
Au21 Au2 Au10 91.7
Au21 Au2 Au11 93.8
Au21 Au2 Au12 59.0
Au21 Au2 Au19 60.3
Au21 Au2 Au20 55.2
Au21 Au2 Au22 60.3
Au22 Au2 Au20 61.8
Au1 Au3 Au2 60.4
Au1 Au3 Au10 92.2
Au1 Au3 Au18 57.0
Au1 Au3 Au19 116.9
Au1 Au3 Au28 176.0
Au2 Au3 Au10 65.9
Au2 Au3 Au18 117.3
Au2 Au3 Au19 56.7
Au2 Au3 Au28 122.2
Au4 Au3 Au1 62.1
Au4 Au3 Au2 62.2
Au4 Au3 Au10 128.1
Au4 Au3 Au18 89.7
Au4 Au3 Au19 90.9
Au4 Au3 Au28 115.8
Au7 Au3 Au1 124.1
Au7 Au3 Au2 124.5
Au7 Au3 Au4 172.0
Au7 Au3 Au8 60.6
Au7 Au3 Au9 115.5
Au7 Au3 Au10 58.8
Au7 Au3 Au17 114.9
Au7 Au3 Au18 90.3
Au7 Au3 Au19 90.1
Au7 Au3 Au28 57.6
Au8 Au3 Au1 63.5
Au8 Au3 Au2 93.0
Au8 Au3 Au4 125.6
Au8 Au3 Au10 56.1
Au8 Au3 Au18 58.0
Au8 Au3 Au19 115.9
Au8 Au3 Au28 118.3
Au9 Au3 Au1 120.2
Au9 Au3 Au2 90.3
Au9 Au3 Au4 58.2
Au9 Au3 Au8 176.0
Au9 Au3 Au10 123.6
Au9 Au3 Au18 122.1
Au9 Au3 Au19 64.3
Au9 Au3 Au28 57.8
Au10 Au3 Au18 114.2
Au10 Au3 Au19 59.9
Au10 Au3 Au28 91.7
Au17 Au3 Au1 89.9
Au17 Au3 Au2 120.5
Au17 Au3 Au4 58.3
Au17 Au3 Au8 119.7
Au17 Au3 Au9 60.0
Au17 Au3 Au10 173.4
Au17 Au3 Au18 62.1
Au17 Au3 Au19 124.3
Au17 Au3 Au28 86.1
Au18 Au3 Au28 120.4
Au19 Au3 Au18 172.4
Au19 Au3 Au28 65.9
Au1 Au4 Au2 58.5
Au1 Au4 Au12 113.3
Au1 Au4 Au15 54.7
Au1 Au4 Au25 176.6
Au1 Au4 Au26 118.5
Au2 Au4 Au12 54.8
Au2 Au4 Au15 113.2
Au2 Au4 Au25 118.4
Au2 Au4 Au26 176.9
Au3 Au4 Au1 59.1
Au3 Au4 Au2 59.3
Au3 Au4 Au12 86.2
Au3 Au4 Au15 86.8
Au3 Au4 Au25 121.1
Au3 Au4 Au26 119.0
Au9 Au4 Au1 117.6
Au9 Au4 Au2 88.8
Au9 Au4 Au3 58.5
Au9 Au4 Au11 120.5
Au9 Au4 Au12 61.6
Au9 Au4 Au14 177.8
Au9 Au4 Au15 121.9
Au9 Au4 Au17 60.1
Au9 Au4 Au25 62.7
Au9 Au4 Au26 92.3
Au11 Au4 Au1 92.2
Au11 Au4 Au2 63.5
Au11 Au4 Au3 122.8
Au11 Au4 Au12 59.4
Au11 Au4 Au14 58.5
Au11 Au4 Au15 117.4
Au11 Au4 Au25 84.9
Au11 Au4 Au26 118.2
Au12 Au4 Au25 63.6
Au12 Au4 Au26 128.2
Au13 Au4 Au1 123.8
Au13 Au4 Au2 123.3
Au13 Au4 Au3 176.6
Au13 Au4 Au9 118.6
Au13 Au4 Au11 59.9
Au13 Au4 Au12 93.8
Au13 Au4 Au14 59.2
Au13 Au4 Au15 93.8
Au13 Au4 Au17 119.1
Au13 Au4 Au25 56.1
Au13 Au4 Au26 58.5
Au14 Au4 Au1 64.6
Au14 Au4 Au2 92.4
Au14 Au4 Au3 123.7
Au14 Au4 Au12 117.7
Au14 Au4 Au15 59.3
Au14 Au4 Au25 115.1
Au14 Au4 Au26 86.6
Au15 Au4 Au12 168.0
Au15 Au4 Au25 128.4
Au15 Au4 Au26 63.8
Au17 Au4 Au1 88.2
Au17 Au4 Au2 117.6
Au17 Au4 Au3 58.3
Au17 Au4 Au11 178.9
Au17 Au4 Au12 121.4
Au17 Au4 Au14 120.8
Au17 Au4 Au15 62.0
Au17 Au4 Au25 94.8
Au17 Au4 Au26 60.7
Au26 Au4 Au25 64.7
Au1 Au5 Au8 61.6
Au1 Au5 Au10 92.6
Au1 Au5 Au20 130.8
Au1 Au5 Au24 69.1
Au1 Au5 Cu24 69.1
Au2 Au5 Au1 64.2
Au2 Au5 Au6 59.7
Au2 Au5 Au8 90.6
Au2 Au5 Au10 66.3
Au2 Au5 Au20 66.7
Au2 Au5 Au24 133.3
Au2 Au5 Cu24 133.3
Au6 Au5 Au1 60.0
Au6 Au5 Au8 121.4
Au6 Au5 Au10 125.8
Au6 Au5 Au20 94.8
Au6 Au5 Au24 96.4
Au6 Au5 Cu24 96.4
Au8 Au5 Au20 119.7
Au10 Au5 Au8 52.2
Au10 Au5 Au20 67.6
Au24 Au5 Au8 67.2
Au24 Au5 Au10 117.4
Au24 Au5 Au20 160.1
Cu24 Au5 Au8 67.2
Cu24 Au5 Au10 117.4
Cu24 Au5 Au20 160.1
S16 Au5 Au1 155.9
S16 Au5 Au2 138.3
S16 Au5 Au6 133.2
S16 Au5 Au8 103.2
S16 Au5 Au10 91.4
S16 Au5 Au20 72.3
S16 Au5 Au24 88.0
S16 Au5 Cu24 88.0
Au1 Au6 Au11 92.2
Au1 Au6 Au14 64.3
Au1 Au6 Au22 132.7
Au1 Au6 Au30 66.9
Au1 Au6 Cu30 66.9
Au2 Au6 Au1 64.2
Au2 Au6 Au5 59.9
Au2 Au6 Au11 63.8
Au2 Au6 Au14 92.6
Au2 Au6 Au22 68.4
Au2 Au6 Au30 131.1
Au2 Au6 Cu30 131.1
Au5 Au6 Au1 60.0
Au5 Au6 Au11 123.6
Au5 Au6 Au14 124.2
Au5 Au6 Au22 96.0
Au5 Au6 Au30 95.5
Au5 Au6 Cu30 95.5
Au11 Au6 Au14 53.6
Au11 Au6 Au22 66.5
Au11 Au6 Au30 118.7
Au11 Au6 Cu30 118.7
Au14 Au6 Au30 65.7
Au14 Au6 Cu30 65.7
Au22 Au6 Au14 119.1
Au22 Au6 Au30 160.5
Au22 Au6 Cu30 160.5
S1 Au6 Au1 137.5
S1 Au6 Au2 156.5
S1 Au6 Au5 133.3
S1 Au6 Au11 101.1
S1 Au6 Au14 91.8
S1 Au6 Au22 89.3
S1 Au6 Au30 71.3
S1 Au6 Cu30 71.3
Au3 Au7 Au8 61.6
Au3 Au7 Au10 65.0
Au3 Au7 Au23 77.7
Au3 Au7 Au27 137.5
Au3 Au7 Au28 71.9
Au3 Au7 Cu23 77.7
Au3 Au7 Cu27 137.5
Au3 Au7 Cu28 71.9
Au8 Au7 Au23 97.3
Au8 Au7 Au27 82.9
Au8 Au7 Au28 133.5
Au8 Au7 Cu23 97.3
Au8 Au7 Cu27 82.9
Au8 Au7 Cu28 133.5
Au10 Au7 Au8 58.3
Au10 Au7 Au23 141.8
Au10 Au7 Au27 77.2
Au10 Au7 Au28 103.5
Au10 Au7 Cu23 141.8
Au10 Au7 Cu27 77.2
Au10 Au7 Cu28 103.5
Au23 Au7 Au27 132.7
Au23 Au7 Au28 70.8
Au27 Au7 Au28 138.6
Cu23 Au7 Cu27 132.7
Cu23 Au7 Cu28 70.8
Cu27 Au7 Cu28 138.6
S14 Au7 Au3 170.7
S14 Au7 Au8 126.9
S14 Au7 Au10 121.5
S14 Au7 Au23 96.5
S14 Au7 Au27 51.5
S14 Au7 Au28 99.4
S14 Au7 Cu23 96.5
S14 Au7 Cu27 51.5
S14 Au7 Cu28 99.4
Au1 Au8 Au5 54.2
Au1 Au8 Au24 62.0
Au3 Au8 Au1 60.2
Au3 Au8 Au5 86.2
Au3 Au8 Au18 66.4
Au3 Au8 Au24 122.0
Au5 Au8 Au24 56.1
Au7 Au8 Au1 117.9
Au7 Au8 Au3 57.8
Au7 Au8 Au5 122.4
Au7 Au8 Au18 93.7
Au7 Au8 Au24 178.4
Au10 Au8 Au1 95.1
Au10 Au8 Au3 64.5
Au10 Au8 Au5 63.5
Au10 Au8 Au7 60.8
Au10 Au8 Au18 130.9
Au10 Au8 Au24 117.6
Au18 Au8 Au1 58.5
Au18 Au8 Au5 112.3
Au18 Au8 Au24 87.6
S22 Au8 Au1 103.5
S22 Au8 Au3 162.9
S22 Au8 Au5 87.6
S22 Au8 Au7 137.8
S22 Au8 Au10 126.0
S22 Au8 Au18 101.5
S22 Au8 Au24 42.7
Au3 Au9 Au12 90.3
Au3 Au9 Au19 60.8
Au3 Au9 Au25 130.1
Au3 Au9 Au28 70.3
Au3 Au9 Cu25 130.1
Au3 Au9 Cu28 70.3
Au4 Au9 Au3 63.4
Au4 Au9 Au12 64.9
Au4 Au9 Au17 60.0
Au4 Au9 Au19 91.8
Au4 Au9 Au25 66.8
Au4 Au9 Au28 133.4
Au4 Au9 Cu25 66.8
Au4 Au9 Cu28 133.4
Au12 Au9 Au19 53.8
Au12 Au9 Au25 65.9
Au12 Au9 Cu25 65.9
Au17 Au9 Au3 59.9
Au17 Au9 Au12 124.5
Au17 Au9 Au19 120.7
Au17 Au9 Au25 97.2
Au17 Au9 Au28 92.9
Au17 Au9 Cu25 97.2
Au17 Au9 Cu28 92.9
Au19 Au9 Au25 119.4
Au19 Au9 Cu25 119.4
Au28 Au9 Au12 121.7
Au28 Au9 Au19 69.2
Au28 Au9 Au25 159.5
Cu28 Au9 Au12 121.7
Cu28 Au9 Au19 69.2
Cu28 Au9 Cu25 159.5
S10 Au9 Au3 155.7
S10 Au9 Au4 137.8
S10 Au9 Au12 91.1
S10 Au9 Au17 135.5
S10 Au9 Au19 101.3
S10 Au9 Au25 71.9
S10 Au9 Au28 88.4
S10 Au9 Cu25 71.9
S10 Au9 Cu28 88.4
Au2 Au10 Au29 118.3
Au3 Au10 Au2 56.9
Au3 Au10 Au5 84.2
Au3 Au10 Au19 60.4
Au3 Au10 Au29 131.2
Au5 Au10 Au2 52.4
Au5 Au10 Au29 66.9
Au7 Au10 Au2 113.0
Au7 Au10 Au3 56.2
Au7 Au10 Au5 123.2
Au7 Au10 Au19 88.9
Au7 Au10 Au29 108.0
Au8 Au10 Au2 89.3
Au8 Au10 Au3 59.3
Au8 Au10 Au5 64.3
Au8 Au10 Au7 60.9
Au8 Au10 Au19 119.6
Au8 Au10 Au29 72.6
Au19 Au10 Au2 54.0
Au19 Au10 Au5 106.2
Au19 Au10 Au29 162.9
S17 Au10 Au2 90.6
S17 Au10 Au3 137.8
S17 Au10 Au5 97.1
S17 Au10 Au7 139.7
S17 Au10 Au8 155.8
S17 Au10 Au19 79.0
S17 Au10 Au29 86.2
Au2 Au11 Au22 61.4
Au4 Au11 Au2 61.9
Au4 Au11 Au6 87.5
Au4 Au11 Au12 65.8
Au4 Au11 Au22 123.2
Au6 Au11 Au2 54.0
Au6 Au11 Au22 56.9
Au12 Au11 Au2 56.1
Au12 Au11 Au6 109.7
Au12 Au11 Au22 85.0
Au13 Au11 Au2 121.4
Au13 Au11 Au4 59.5
Au13 Au11 Au6 123.2
Au13 Au11 Au12 97.6
Au13 Au11 Au22 176.9
Au14 Au11 Au2 92.8
Au14 Au11 Au4 60.9
Au14 Au11 Au6 63.8
Au14 Au11 Au12 126.4
Au14 Au11 Au13 59.9
Au14 Au11 Au22 119.6
S4 Au11 Au2 103.2
S4 Au11 Au4 162.1
S4 Au11 Au6 91.0
S4 Au11 Au12 98.1
S4 Au11 Au13 134.0
S4 Au11 Au14 133.4
S4 Au11 Au22 43.8
Au2 Au12 Au4 60.9
Au2 Au12 Au9 87.6
Au2 Au12 Au11 64.2
Au2 Au12 Au25 121.6
Au4 Au12 Au25 60.8
Au9 Au12 Au4 53.5
Au9 Au12 Au25 59.3
Au11 Au12 Au4 54.8
Au11 Au12 Au9 107.9
Au11 Au12 Au25 81.1
Au19 Au12 Au2 60.2
Au19 Au12 Au4 90.8
Au19 Au12 Au9 63.6
Au19 Au12 Au11 123.9
Au19 Au12 Au25 122.6
Au21 Au12 Au2 59.0
Au21 Au12 Au4 119.9
Au21 Au12 Au9 124.0
Au21 Au12 Au11 96.6
Au21 Au12 Au19 60.8
Au21 Au12 Au25 176.6
S6 Au12 Au2 143.4
S6 Au12 Au4 95.1
S6 Au12 Au9 100.0
S6 Au12 Au11 79.5
S6 Au12 Au19 153.8
S6 Au12 Au21 134.2
S6 Au12 Au25 43.0
Au4 Au13 Au11 60.6
Au4 Au13 Au25 71.4
Au4 Au13 Au26 69.1
Au4 Au13 Au32 141.4
Au4 Au13 Cu25 71.4
Au4 Au13 Cu26 69.1
Au4 Au13 Cu32 141.4
Au11 Au13 Au25 93.6
Au11 Au13 Au26 129.5
Au11 Au13 Au32 86.0
Au11 Au13 Cu25 93.6
Au11 Au13 Cu26 129.5
Au11 Au13 Cu32 86.0
Au14 Au13 Au4 61.1
Au14 Au13 Au11 59.4
Au14 Au13 Au25 132.2
Au14 Au13 Au26 93.4
Au14 Au13 Au32 86.1
Au14 Au13 Cu25 132.2
Au14 Au13 Cu26 93.4
Au14 Au13 Cu32 86.1
Au25 Au13 Au26 73.5
Au25 Au13 Au32 134.2
Au26 Au13 Au32 137.6
Cu25 Au13 Cu26 73.5
Cu25 Au13 Cu32 134.2
Cu26 Au13 Cu32 137.6
S5 Au13 Au4 168.4
S5 Au13 Au11 130.6
S5 Au13 Au14 124.9
S5 Au13 Au25 102.7
S5 Au13 Au26 99.9
S5 Au13 Au32 49.7
S5 Au13 Cu25 102.7
S5 Au13 Cu26 99.9
S5 Au13 Cu32 49.7
Au1 Au14 Au30 60.8
Au4 Au14 Au1 60.9
Au4 Au14 Au6 86.7
Au4 Au14 Au15 65.2
Au4 Au14 Au30 121.7
Au6 Au14 Au1 53.6
Au6 Au14 Au30 58.7
Au11 Au14 Au1 91.1
Au11 Au14 Au4 60.5
Au11 Au14 Au6 62.7
Au11 Au14 Au13 60.7
Au11 Au14 Au15 125.3
Au11 Au14 Au30 120.7
Au13 Au14 Au1 120.5
Au13 Au14 Au4 59.7
Au13 Au14 Au6 122.9
Au13 Au14 Au15 97.8
Au13 Au14 Au30 178.3
Au15 Au14 Au1 55.3
Au15 Au14 Au6 108.5
Au15 Au14 Au30 82.1
S19 Au14 Au1 94.1
S19 Au14 Au4 143.4
S19 Au14 Au6 99.7
S19 Au14 Au11 152.8
S19 Au14 Au13 135.4
S19 Au14 Au15 78.7
S19 Au14 Au30 42.9
Au1 Au15 Au4 61.2
Au1 Au15 Au14 65.7
Au1 Au15 Au17 87.1
Au1 Au15 Au26 121.7
Au4 Au15 Au26 60.5
Au14 Au15 Au4 55.5
Au14 Au15 Au17 108.9
Au14 Au15 Au26 82.8
Au16 Au15 Au1 58.7
Au16 Au15 Au4 119.9
Au16 Au15 Au14 97.3
Au16 Au15 Au17 123.0
Au16 Au15 Au26 179.6
Au17 Au15 Au4 53.8
Au17 Au15 Au26 57.3
Au18 Au15 Au1 62.9
Au18 Au15 Au4 93.8
Au18 Au15 Au14 128.3
Au18 Au15 Au16 60.3
Au18 Au15 Au17 63.7
Au18 Au15 Au26 119.9
S24 Au15 Au1 160.7
S24 Au15 Au4 102.1
S24 Au15 Au14 97.3
S24 Au15 Au16 136.5
S24 Au15 Au17 90.0
S24 Au15 Au18 131.8
S24 Au15 Au26 43.1
Au1 Au16 Au15 61.2
Au1 Au16 Au18 63.3
Au1 Au16 Au24 71.1
Au1 Au16 Au30 71.0
Au1 Au16 Au36 139.9
Au1 Au16 Cu24 71.1
Au1 Au16 Cu30 71.0
Au1 Au16 Cu36 139.9
Au15 Au16 Au24 132.2
Au15 Au16 Au30 93.6
Au15 Au16 Au36 84.2
Au15 Au16 Cu24 132.2
Au15 Au16 Cu30 93.6
Au15 Au16 Cu36 84.2
Au18 Au16 Au15 59.0
Au18 Au16 Au24 99.1
Au18 Au16 Au30 133.8
Au18 Au16 Au36 82.3
Au18 Au16 Cu24 99.1
Au18 Au16 Cu30 133.8
Au18 Au16 Cu36 82.3
Au30 Au16 Au24 71.2
Au30 Au16 Au36 135.1
Au36 Au16 Au24 138.4
Cu30 Au16 Cu24 71.2
Cu30 Au16 Cu36 135.1
Cu36 Au16 Cu24 138.4
S20 Au16 Au1 169.2
S20 Au16 Au15 129.5
S20 Au16 Au18 118.8
S20 Au16 Au24 98.2
S20 Au16 Au30 107.3
S20 Au16 Au36 48.6
S20 Au16 Cu24 98.2
S20 Au16 Cu30 107.3
S20 Au16 Cu36 48.6
Au3 Au17 Au4 63.4
Au3 Au17 Au9 60.1
Au3 Au17 Au15 90.5
Au3 Au17 Au18 64.5
Au3 Au17 Au23 70.6
Au3 Au17 Au26 130.8
Au3 Au17 Cu26 130.8
Au4 Au17 Au9 59.9
Au4 Au17 Au15 64.1
Au4 Au17 Au18 93.7
Au4 Au17 Au23 134.0
Au4 Au17 Au26 67.4
Au4 Au17 Cu26 67.4
Au9 Au17 Au15 123.7
Au9 Au17 Au18 124.5
Au9 Au17 Au23 98.0
Au9 Au17 Au26 96.1
Au9 Au17 Cu26 96.1
Au15 Au17 Au18 53.2
Au15 Au17 Au23 117.1
Au15 Au17 Au26 66.6
Au15 Au17 Cu26 66.6
Au18 Au17 Au23 64.8
Au18 Au17 Au26 118.8
Au18 Au17 Cu26 118.8
Au26 Au17 Au23 158.5
S23 Au17 Au3 139.6
S23 Au17 Au4 155.5
S23 Au17 Au9 132.5
S23 Au17 Au15 101.6
S23 Au17 Au18 92.4
S23 Au17 Au23 69.6
S23 Au17 Au26 88.9
S23 Au17 Cu26 88.9
Au1 Au18 Au3 58.2
Au1 Au18 Au17 85.4
Au1 Au18 Au23 123.4
Au3 Au18 Au23 65.3
Au8 Au18 Au1 63.1
Au8 Au18 Au3 55.6
Au8 Au18 Au17 108.7
Au8 Au18 Au23 85.2
Au15 Au18 Au1 59.9
Au15 Au18 Au3 89.6
Au15 Au18 Au8 122.8
Au15 Au18 Au16 60.7
Au15 Au18 Au17 63.0
Au15 Au18 Au23 122.8
Au16 Au18 Au1 57.9
Au16 Au18 Au3 116.0
Au16 Au18 Au8 92.8
Au16 Au18 Au17 122.7
Au16 Au18 Au23 176.4
Au17 Au18 Au3 53.4
Au17 Au18 Au23 60.8
S13 Au18 Au1 142.5
S13 Au18 Au3 96.8
S13 Au18 Au8 79.9
S13 Au18 Au15 155.1
S13 Au18 Au16 134.3
S13 Au18 Au17 102.0
S13 Au18 Au23 42.4
Au2 Au19 Au3 61.2
Au2 Au19 Au9 87.4
Au2 Au19 Au10 67.6
Au3 Au19 Au9 54.9
Au10 Au19 Au3 59.7
Au10 Au19 Au9 114.1
Au12 Au19 Au2 61.1
Au12 Au19 Au3 92.1
Au12 Au19 Au9 62.5
Au12 Au19 Au10 128.6
Au12 Au19 Au21 59.3
Au21 Au19 Au2 58.8
Au21 Au19 Au3 120.0
Au21 Au19 Au9 121.4
Au21 Au19 Au10 96.4
S11 Au19 Au2 162.5
S11 Au19 Au3 102.2
S11 Au19 Au9 86.8
S11 Au19 Au10 100.0
S11 Au19 Au12 129.2
S11 Au19 Au21 137.4
Au2 Au20 Au22 58.7
Au5 Au20 Au2 50.5
Au5 Au20 Au22 82.4
Au21 Au20 Au2 52.5
Au21 Au20 Au5 103.0
Au21 Au20 Au22 58.1
S3 Au20 Au2 95.6
S3 Au20 Au5 88.3
S3 Au20 Au21 98.3
S3 Au20 Au22 43.7
S3 Au20 S17 174.6
S17 Au20 Au2 89.7
S17 Au20 Au5 95.4
S17 Au20 Au21 84.7
S17 Au20 Au22 140.7
Au2 Au21 Au19 60.9
Au2 Au21 Au20 72.3
Au2 Au21 Au22 68.4
Au2 Au21 Au35 141.6
Au2 Au21 Cu35 141.6
Au12 Au21 Au2 62.0
Au12 Au21 Au19 59.9
Au12 Au21 Au20 134.3
Au12 Au21 Au22 94.0
Au12 Au21 Au35 87.6
Au12 Au21 Cu35 87.6
Au19 Au21 Au20 97.1
Au19 Au21 Au22 129.1
Au19 Au21 Au35 84.3
Au19 Au21 Cu35 84.3
Au20 Au21 Au22 69.7
Au20 Au21 Au35 131.9
Au20 Au21 Cu35 131.9
Au35 Au21 Au22 141.6
Cu35 Au21 Au22 141.6
S8 Au21 Au2 168.4
S8 Au21 Au12 125.4
S8 Au21 Au19 129.7
S8 Au21 Au20 100.0
S8 Au21 Au22 101.1
S8 Au21 Au35 49.9
S8 Au21 Cu35 49.9
Au2 Au22 Au11 55.4
Au2 Au22 Au20 59.5
Au6 Au22 Au2 51.9
Au6 Au22 Au11 56.6
Au6 Au22 Au20 86.7
Au6 Au22 Au21 103.1
Au11 Au22 Au20 114.8
Au21 Au22 Au2 51.3
Au21 Au22 Au11 83.4
Au21 Au22 Au20 52.2
S3 Au22 Au2 95.4
S3 Au22 Au6 92.0
S3 Au22 Au11 145.6
S3 Au22 Au20 42.5
S3 Au22 Au21 91.7
S4 Au22 Au2 99.0
S4 Au22 Au6 92.0
S4 Au22 Au11 45.4
S4 Au22 Au20 152.9
S4 Au22 Au21 102.1
S4 Au22 S3 164.4
Au7 Au23 Au17 96.3
Au7 Au23 Au18 81.6
Au7 Au23 Au28 55.3
Au17 Au23 Au18 54.4
Au17 Au23 Au28 77.6
Au28 Au23 Au18 110.9
S12 Au23 Au7 96.5
S12 Au23 Au17 82.2
S12 Au23 Au18 135.7
S12 Au23 Au28 42.9
S13 Au23 Au7 84.5
S13 Au23 Au17 97.9
S13 Au23 Au18 44.6
S13 Au23 Au28 138.1
S13 Au23 S12 179.0
Au1 Au24 Au8 53.3
Au5 Au24 Au1 51.5
Au5 Au24 Au8 56.8
Au16 Au24 Au1 51.2
Au16 Au24 Au5 102.6
Au16 Au24 Au8 79.7
S18 Au24 Au1 91.5
S18 Au24 Au5 87.8
S18 Au24 Au8 140.1
S18 Au24 Au16 92.6
S22 Au24 Au1 96.5
S22 Au24 Au5 89.4
S22 Au24 Au8 44.3
S22 Au24 Au16 100.2
S22 Au24 S18 167.2
Au4 Au25 Au12 55.6
Au9 Au25 Au4 50.5
Au9 Au25 Au12 54.8
Au13 Au25 Au4 52.5
Au13 Au25 Au9 102.9
Au13 Au25 Au12 86.2
S6 Au25 Au4 91.4
S6 Au25 Au9 96.7
S6 Au25 Au12 44.1
S6 Au25 Au13 88.9
S7 Au25 Au4 91.8
S7 Au25 Au9 86.9
S7 Au25 Au12 139.7
S7 Au25 Au13 91.4
S7 Au25 S6 176.2
Au4 Au26 Au15 55.7
Au13 Au26 Au4 52.5
Au13 Au26 Au15 84.9
Au13 Au26 Au17 104.2
Au17 Au26 Au4 51.8
Au17 Au26 Au15 56.1
S7 Au26 Au4 92.4
S7 Au26 Au13 88.7
S7 Au26 Au15 143.3
S7 Au26 Au17 91.0
S24 Au26 Au4 99.3
S24 Au26 Au13 104.2
S24 Au26 Au15 45.1
S24 Au26 Au17 90.5
S24 Au26 S7 166.2
S14 Au27 Au7 53.4
S15 Au27 Au7 136.5
S15 Au27 S14 169.7
Au3 Au28 Au23 63.1
Au7 Au28 Au3 50.4
Au7 Au28 Au9 102.3
Au7 Au28 Au23 53.9
Au9 Au28 Au3 51.8
Au9 Au28 Au23 91.4
S11 Au28 Au3 93.6
S11 Au28 Au7 95.2
S11 Au28 Au9 89.5
S11 Au28 Au23 148.5
S11 Au28 S12 168.3
S12 Au28 Au3 97.3
S12 Au28 Au7 95.0
S12 Au28 Au9 94.0
S12 Au28 Au23 42.7
S15 Au29 Au10 97.4
S16 Au29 Au10 86.1
S16 Au29 S15 172.3
Au1 Au30 Au14 55.8
Au6 Au30 Au1 51.1
Au6 Au30 Au14 55.7
Au16 Au30 Au1 52.0
Au16 Au30 Au6 102.9
Au16 Au30 Au14 85.6
S18 Au30 Au1 93.7
S18 Au30 Au6 85.0
S18 Au30 Au14 139.5
S18 Au30 Au16 95.5
S18 Au30 S19 175.3
S19 Au30 Au1 91.0
S19 Au30 Au6 98.3
S19 Au30 Au14 44.5
S19 Au30 Au16 87.0
S1 Au31 S2 172.1
S2 Au32 Au13 134.3
S2 Au32 S5 173.1
S5 Au32 Au13 52.0
S9 Au33 S10 172.5
S21 Au34 S23 170.6
S8 Au35 Au21 51.6
S9 Au35 Au21 132.7
S9 Au35 S8 173.4
S20 Au36 Au16 50.5
S20 Au36 S21 175.1
S21 Au36 Au16 134.3
S12 Cu23 Au7 96.5
S13 Cu23 Au7 84.5
S13 Cu23 S12 179.0
Au16 Cu24 Au5 102.6
S18 Cu24 Au5 87.8
S18 Cu24 Au16 92.6
S22 Cu24 Au5 89.4
S22 Cu24 Au16 100.2
S22 Cu24 S18 167.2
Au13 Cu25 Au9 102.9
S6 Cu25 Au9 96.7
S6 Cu25 Au13 88.9
S7 Cu25 Au9 86.9
S7 Cu25 Au13 91.4
S7 Cu25 S6 176.2
Au13 Cu26 Au17 104.2
S7 Cu26 Au13 88.7
S7 Cu26 Au17 91.0
S24 Cu26 Au13 104.2
S24 Cu26 Au17 90.5
S24 Cu26 S7 166.2
S14 Cu27 Au7 53.4
S15 Cu27 Au7 136.5
S15 Cu27 S14 169.7
Au7 Cu28 Au9 102.3
S11 Cu28 Au7 95.2
S11 Cu28 Au9 89.5
S11 Cu28 S12 168.3
S12 Cu28 Au7 95.0
S12 Cu28 Au9 94.0
S16 Cu29 S15 172.3
Au16 Cu30 Au6 102.9
S18 Cu30 Au6 85.0
S18 Cu30 Au16 95.5
S18 Cu30 S19 175.3
S19 Cu30 Au6 98.3
S19 Cu30 Au16 87.0
S1 Cu31 S2 172.1
S2 Cu32 Au13 134.3
S2 Cu32 S5 173.1
S5 Cu32 Au13 52.0
S9 Cu33 S10 172.5
S21 Cu34 S23 170.6
S8 Cu35 Au21 51.6
S9 Cu35 Au21 132.7
S9 Cu35 S8 173.4
S20 Cu36 Au16 50.5
S20 Cu36 S21 175.1
S21 Cu36 Au16 134.3
Au31 S1 Au6 103.3
Cu31 S1 Au6 103.3
C1 S1 Au6 106.7
C1 S1 Au31 109.2
C1 S1 Cu31 109.2
Au32 S2 Au31 102.2
Cu32 S2 Cu31 102.2
C8 S2 Au31 108.9
C8 S2 Au32 97.6
C8 S2 Cu31 108.9
C8 S2 Cu32 97.6
Au20 S3 Au22 93.8
C15 S3 Au20 105.6
C15 S3 Au22 103.9
Au22 S4 Au11 90.9
C22 S4 Au11 114.4
C22 S4 Au22 111.3
Au32 S5 Au13 78.3
Cu32 S5 Au13 78.3
C29 S5 Au13 109.1
C29 S5 Au32 98.8
C29 S5 Cu32 98.8
Au25 S6 Au12 92.9
Cu25 S6 Au12 92.9
C36 S6 Au12 110.3
C36 S6 Au25 107.3
C36 S6 Cu25 107.3
Au25 S7 Au26 99.1
Cu25 S7 Cu26 99.1
C43 S7 Au25 104.6
C43 S7 Au26 103.9
C43 S7 Cu25 104.6
C43 S7 Cu26 103.9
Au35 S8 Au21 78.5
Cu35 S8 Au21 78.5
C50 S8 Au21 105.7
C50 S8 Au35 102.1
C50 S8 Cu35 102.1
Au33 S9 Au35 102.7
Cu33 S9 Cu35 102.7
C57 S9 Au33 126.3
C57 S9 Au35 94.3
C57 S9 Cu33 126.3
C57 S9 Cu35 94.3
Au33 S10 Au9 103.7
Cu33 S10 Au9 103.7
C64 S10 Au9 109.2
C64 S10 Au33 109.6
C64 S10 Cu33 109.6
Au28 S11 Au19 94.8
Cu28 S11 Au19 94.8
C71 S11 Au19 121.8
C71 S11 Au28 98.1
C71 S11 Cu28 98.1
Au23 S12 Au28 94.4
Cu23 S12 Cu28 94.4
C78 S12 Au23 108.0
C78 S12 Au28 105.4
C78 S12 Cu23 108.0
C78 S12 Cu28 105.4
Au23 S13 Au18 93.0
Cu23 S13 Au18 93.0
C85 S13 Au18 105.9
C85 S13 Au23 108.8
C85 S13 Cu23 108.8
Au27 S14 Au7 75.1
Cu27 S14 Au7 75.1
C92 S14 Au7 106.5
C92 S14 Au27 102.5
C92 S14 Cu27 102.5
Au29 S15 Au27 104.2
Cu29 S15 Cu27 104.2
C99 S15 Au27 102.3
C99 S15 Au29 111.8
C99 S15 Cu27 102.3
C99 S15 Cu29 111.8
Au29 S16 Au5 99.9
Cu29 S16 Au5 99.9
C106 S16 Au5 109.7
C106 S16 Au29 112.7
C106 S16 Cu29 112.7
Au20 S17 Au10 96.6
C113 S17 Au10 113.2
C113 S17 Au20 103.7
Au30 S18 Au24 96.2
Cu30 S18 Cu24 96.2
C120 S18 Au24 104.4
C120 S18 Au30 92.6
C120 S18 Cu24 104.4
C120 S18 Cu30 92.6
Au30 S19 Au14 92.6
Cu30 S19 Au14 92.6
C127 S19 Au14 108.0
C127 S19 Au30 109.4
C127 S19 Cu30 109.4
Au36 S20 Au16 80.9
Cu36 S20 Au16 80.9
C134 S20 Au16 119.1
C134 S20 Au36 87.8
C134 S20 Cu36 87.8
Au34 S21 Au36 100.7
Cu34 S21 Cu36 100.7
C141 S21 Au34 107.6
C141 S21 Au36 103.2
C141 S21 Cu34 107.6
C141 S21 Cu36 103.2
Au24 S22 Au8 93.0
Cu24 S22 Au8 93.0
C148 S22 Au8 118.3
C148 S22 Au24 112.3
C148 S22 Cu24 112.3
Au34 S23 Au17 101.2
Cu34 S23 Au17 101.2
C155 S23 Au17 106.8
C155 S23 Au34 110.5
C155 S23 Cu34 110.5
Au26 S24 Au15 91.8
Cu26 S24 Au15 91.8
C162 S24 Au15 115.1
C162 S24 Au26 111.0
C162 S24 Cu26 111.0
C2 C1 S1 116.0
C2 C1 C6 120.0
C6 C1 S1 124.0
C1 C2 H2 120.0
C3 C2 C1 120.0
C3 C2 H2 120.0
C2 C3 H3 120.0
C4 C3 C2 120.0
C4 C3 H3 120.0
C3 C4 H4 120.0
C3 C4 C5 120.0
C5 C4 H4 120.0
C4 C5 C7 119.0
C6 C5 C4 120.0
C6 C5 C7 120.9
C1 C6 H6 120.0
C5 C6 C1 120.0
C5 C6 H6 120.0
C5 C7 H7A 109.5
C5 C7 H7B 109.5
C5 C7 H7C 109.5
H7A C7 H7B 109.5
H7A C7 H7C 109.5
H7B C7 H7C 109.5
C9 C8 S2 125.5
C9 C8 C13 120.0
C13 C8 S2 113.8
C10 C9 C8 120.0
C9 C10 H10 120.0
C9 C10 C11 120.0
C11 C10 H10 120.0
C10 C11 H11 120.0
C12 C11 C10 120.0
C12 C11 H11 120.0
C11 C12 C13 120.0
C11 C12 C14 102.9
C13 C12 C14 132.3
C8 C13 H13 120.0
C12 C13 C8 120.0
C12 C13 H13 120.0
C12 C14 H14A 109.5
C12 C14 H14B 109.5
C12 C14 H14C 109.5
H14A C14 H14B 109.5
H14A C14 H14C 109.5
H14B C14 H14C 109.5
C16 C15 S3 116.3
C16 C15 C20 120.0
C20 C15 S3 123.5
C15 C16 H16 120.0
C17 C16 C15 120.0
C17 C16 H16 120.0
C16 C17 H17 120.0
C16 C17 C18 120.0
C18 C17 H17 120.0
C17 C18 H18 120.0
C17 C18 C19 120.0
C19 C18 H18 120.0
C18 C19 C21 121.6
C20 C19 C18 120.0
C20 C19 C21 117.9
C15 C20 H20 120.0
C19 C20 C15 120.0
C19 C20 H20 120.0
C19 C21 H21A 109.5
C19 C21 H21B 109.5
C19 C21 H21C 109.5
H21A C21 H21B 109.5
H21A C21 H21C 109.5
H21B C21 H21C 109.5
C27 C22 S4 119.6
C27 C22 C23 120.0
C23 C22 S4 120.3
C22 C27 H27 120.0
C22 C27 C26 120.0
C26 C27 H27 120.0
C27 C26 C25 120.0
C27 C26 C28 126.0
C25 C26 C28 113.3
C26 C25 H25 120.0
C26 C25 C24 120.0
C24 C25 H25 120.0
C25 C24 H24 120.0
C25 C24 C23 120.0
C23 C24 H24 120.0
C22 C23 H23 120.0
C24 C23 C22 120.0
C24 C23 H23 120.0
C26 C28 H28A 109.5
C26 C28 H28B 109.5
C26 C28 H28C 109.5
H28A C28 H28B 109.5
H28A C28 H28C 109.5
H28B C28 H28C 109.5
C30 C29 S5 118.8
C30 C29 C34 120.0
C34 C29 S5 121.2
C29 C30 H30 120.0
C29 C30 C31 120.0
C31 C30 H30 120.0
C30 C31 H31 120.0
C32 C31 C30 120.0
C32 C31 H31 120.0
C31 C32 H32 120.0
C31 C32 C33 120.0
C33 C32 H32 120.0
C32 C33 C35 134.7
C34 C33 C32 120.0
C34 C33 C35 105.3
C29 C34 H34 120.0
C33 C34 C29 120.0
C33 C34 H34 120.0
C41 C36 S6 123.9
C41 C36 C37 120.0
C37 C36 S6 115.7
C36 C41 H41 120.0
C36 C41 C40 120.0
C40 C41 H41 120.0
C41 C40 C42 120.4
C39 C40 C41 120.0
C39 C40 C42 119.6
C40 C39 H39 120.0
C40 C39 C38 120.0
C38 C39 H39 120.0
C39 C38 H38 120.0
C37 C38 C39 120.0
C37 C38 H38 120.0
C36 C37 H37 120.0
C38 C37 C36 120.0
C38 C37 H37 120.0
C48 C43 S7 124.0
C48 C43 C44 120.0
C44 C43 S7 115.6
C43 C48 H48 120.0
C47 C48 C43 120.0
C47 C48 H48 120.0
C48 C47 C46 120.0
C48 C47 C49 120.5
C46 C47 C49 119.4
C47 C46 H46 120.0
C45 C46 C47 120.0
C45 C46 H46 120.0
C46 C45 H45 120.0
C46 C45 C44 120.0
C44 C45 H45 120.0
C43 C44 H44 120.0
C45 C44 C43 120.0
C45 C44 H44 120.0
C47 C49 H49A 109.5
C47 C49 H49B 109.5
C47 C49 H49C 109.5
H49A C49 H49B 109.5
H49A C49 H49C 109.5
H49B C49 H49C 109.5
C55 C50 S8 125.7
C55 C50 C51 120.0
C51 C50 S8 114.3
C50 C55 H55 120.0
C50 C55 C54 120.0
C54 C55 H55 120.0
C55 C54 C56 135.2
C53 C54 C55 120.0
C53 C54 C56 104.7
C54 C53 H53 120.0
C52 C53 C54 120.0
C52 C53 H53 120.0
C53 C52 H52 120.0
C51 C52 C53 120.0
C51 C52 H52 120.0
C50 C51 H51 120.0
C52 C51 C50 120.0
C52 C51 H51 120.0
C54 C56 H56A 109.5
C54 C56 H56B 109.5
C54 C56 H56C 109.5
H56A C56 H56B 109.5
H56A C56 H56C 109.5
H56B C56 H56C 109.5
C58 C57 S9 119.8
C58 C57 C62 120.0
C62 C57 S9 120.2
C57 C58 H58 120.0
C59 C58 C57 120.0
C59 C58 H58 120.0
C58 C59 H59 120.0
C58 C59 C60 120.0
C60 C59 H59 120.0
C59 C60 H60 120.0
C59 C60 C61 120.0
C61 C60 H60 120.0
C60 C61 C63 141.9
C62 C61 C60 120.0
C62 C61 C63 98.1
C57 C62 H62 120.0
C61 C62 C57 120.0
C61 C62 H62 120.0
C61 C63 H63A 109.5
C61 C63 H63B 109.5
C61 C63 H63C 109.5
H63A C63 H63B 109.5
H63A C63 H63C 109.5
H63B C63 H63C 109.5
C65 C64 S10 116.8
C65 C64 C69 120.0
C69 C64 S10 123.1
C64 C65 H65 120.0
C64 C65 C66 120.0
C66 C65 H65 120.0
C65 C66 H66 120.0
C65 C66 C67 120.0
C67 C66 H66 120.0
C66 C67 H67 120.0
C68 C67 C66 120.0
C68 C67 H67 120.0
C67 C68 C69 120.0
C67 C68 C70 117.3
C69 C68 C70 122.6
C64 C69 H69 120.0
C68 C69 C64 120.0
C68 C69 H69 120.0
C68 C70 H70A 109.5
C68 C70 H70B 109.5
C68 C70 H70C 109.5
H70A C70 H70B 109.5
H70A C70 H70C 109.5
H70B C70 H70C 109.5
C76 C71 S11 129.4
C76 C71 C72 120.0
C72 C71 S11 109.1
C71 C76 H76 120.0
C71 C76 C75 120.0
C75 C76 H76 120.0
C76 C75 C77 133.5
C74 C75 C76 120.0
C74 C75 C77 99.4
C75 C74 H74 120.0
C75 C74 C73 120.0
C73 C74 H74 120.0
C74 C73 H73 120.0
C74 C73 C72 120.0
C72 C73 H73 120.0
C71 C72 H72 120.0
C73 C72 C71 120.0
C73 C72 H72 120.0
C79 C78 S12 118.7
C79 C78 C83 120.0
C83 C78 S12 121.3
C78 C79 H79 120.0
C78 C79 C80 120.0
C80 C79 H79 120.0
C79 C80 H80 120.0
C81 C80 C79 120.0
C81 C80 H80 120.0
C80 C81 H81 120.0
C80 C81 C82 120.0
C82 C81 H81 120.0
C81 C82 C83 120.0
C81 C82 C84 133.5
C83 C82 C84 106.5
C78 C83 H83 120.0
C82 C83 C78 120.0
C82 C83 H83 120.0
C86 C85 S13 122.9
C86 C85 C90 120.0
C90 C85 S13 117.1
C85 C86 H86 120.0
C85 C86 C87 120.0
C87 C86 H86 120.0
C86 C87 H87 120.0
C86 C87 C88 120.0
C88 C87 H87 120.0
C87 C88 H88 120.0
C89 C88 C87 120.0
C89 C88 H88 120.0
C88 C89 C90 120.0
C88 C89 C91 126.0
C90 C89 C91 114.0
C85 C90 H90 120.0
C89 C90 C85 120.0
C89 C90 H90 120.0
C89 C91 H91A 109.5
C89 C91 H91B 109.5
C89 C91 H91C 109.5
H91A C91 H91B 109.5
H91A C91 H91C 109.5
H91B C91 H91C 109.5
C97 C92 S14 114.6
C97 C92 C93 120.0
C93 C92 S14 125.3
C92 C97 H97 120.0
C96 C97 C92 120.0
C96 C97 H97 120.0
C97 C96 C95 120.0
C97 C96 C98 115.6
C95 C96 C98 124.4
C96 C95 H95 120.0
C94 C95 C96 120.0
C94 C95 H95 120.0
C95 C94 H94 120.0
C93 C94 C95 120.0
C93 C94 H94 120.0
C92 C93 H93 120.0
C94 C93 C92 120.0
C94 C93 H93 120.0
C96 C98 H98A 109.5
C96 C98 H98B 109.5
C96 C98 H98C 109.5
H98A C98 H98B 109.5
H98A C98 H98C 109.5
H98B C98 H98C 109.5
C104 C99 S15 120.2
C104 C99 C100 120.0
C100 C99 S15 119.8
C99 C104 H104 120.0
C103 C104 C99 120.0
C103 C104 H104 120.0
C104 C103 C102 120.0
C104 C103 C105 125.0
C102 C103 C105 115.0
C103 C102 H102 120.0
C101 C102 C103 120.0
C101 C102 H102 120.0
C102 C101 H101 120.0
C100 C101 C102 120.0
C100 C101 H101 120.0
C99 C100 H100 120.0
C101 C100 C99 120.0
C101 C100 H100 120.0
C111 C106 S16 121.2
C111 C106 C107 120.0
C107 C106 S16 118.8
C106 C111 H111 120.0
C110 C111 C106 120.0
C110 C111 H111 120.0
C111 C110 C112 122.0
C109 C110 C111 120.0
C109 C110 C112 117.7
C110 C109 H109 120.0
C110 C109 C108 120.0
C108 C109 H109 120.0
C109 C108 H108 120.0
C107 C108 C109 120.0
C107 C108 H108 120.0
C106 C107 H107 120.0
C108 C107 C106 120.0
C108 C107 H107 120.0
C110 C112 H11A 109.5
C110 C112 H11B 109.5
C110 C112 H11C 109.5
H11A C112 H11B 109.5
H11A C112 H11C 109.5
H11B C112 H11C 109.5
C118 C113 S17 119.3
C118 C113 C114 120.0
C114 C113 S17 120.2
C113 C118 H118 120.0
C113 C118 C117 120.0
C117 C118 H118 120.0
C118 C117 C116 120.0
C118 C117 C119 134.8
C116 C117 C119 105.2
C117 C116 H116 120.0
C117 C116 C115 120.0
C115 C116 H116 120.0
C116 C115 H115 120.0
C114 C115 C116 120.0
C114 C115 H115 120.0
C113 C114 H114 120.0
C115 C114 C113 120.0
C115 C114 H114 120.0
C117 C119 H11D 109.5
C117 C119 H11E 109.5
C117 C119 H11F 109.5
H11D C119 H11E 109.5
H11D C119 H11F 109.5
H11E C119 H11F 109.5
C125 C120 S18 125.8
C125 C120 C121 120.0
C121 C120 S18 114.1
C120 C125 H125 120.0
C120 C125 C124 120.0
C124 C125 H125 120.0
C125 C124 C123 120.0
C125 C124 C126 125.6
C123 C124 C126 111.0
C124 C123 H123 120.0
C124 C123 C122 120.0
C122 C123 H123 120.0
C123 C122 H122 120.0
C123 C122 C121 120.0
C121 C122 H122 120.0
C120 C121 H121 120.0
C122 C121 C120 120.0
C122 C121 H121 120.0
C124 C126 H12A 109.5
C124 C126 H12B 109.5
C124 C126 H12C 109.5
H12A C126 H12B 109.5
H12A C126 H12C 109.5
H12B C126 H12C 109.5
C132 C127 S19 119.4
C132 C127 C128 120.0
C128 C127 S19 120.4
C127 C132 H132 120.0
C131 C132 C127 120.0
C131 C132 H132 120.0
C132 C131 C130 120.0
C132 C131 C133 114.4
C130 C131 C133 125.2
C131 C130 H130 120.0
C129 C130 C131 120.0
C129 C130 H130 120.0
C130 C129 H129 120.0
C128 C129 C130 120.0
C128 C129 H129 120.0
C127 C128 H128 120.0
C129 C128 C127 120.0
C129 C128 H128 120.0
C131 C133 H13A 109.5
C131 C133 H13B 109.5
C131 C133 H13C 109.5
H13A C133 H13B 109.5
H13A C133 H13C 109.5
H13B C133 H13C 109.5
C135 C134 S20 123.9
C135 C134 C139 120.0
C139 C134 S20 115.9
C134 C135 H135 120.0
C134 C135 C136 120.0
C136 C135 H135 120.0
C135 C136 H136 120.0
C137 C136 C135 120.0
C137 C136 H136 120.0
C136 C137 H137 120.0
C136 C137 C138 120.0
C138 C137 H137 120.0
C137 C138 C139 120.0
C137 C138 C140 130.4
C139 C138 C140 109.6
C134 C139 H139 120.0
C138 C139 C134 120.0
C138 C139 H139 120.0
C138 C140 H14D 109.5
C138 C140 H14E 109.5
C138 C140 H14F 109.5
H14D C140 H14E 109.5
H14D C140 H14F 109.5
H14E C140 H14F 109.5
C142 C141 S21 123.2
C142 C141 C146 120.0
C146 C141 S21 116.8
C141 C142 H142 120.0
C143 C142 C141 120.0
C143 C142 H142 120.0
C142 C143 H143 120.0
C144 C143 C142 120.0
C144 C143 H143 120.0
C143 C144 H144 120.0
C143 C144 C145 120.0
C145 C144 H144 120.0
C144 C145 C147 100.9
C146 C145 C144 120.0
C146 C145 C147 136.1
C141 C146 H146 120.0
C145 C146 C141 120.0
C145 C146 H146 120.0
C145 C147 H14G 109.5
C145 C147 H14H 109.5
C145 C147 H14I 109.5
H14G C147 H14H 109.5
H14G C147 H14I 109.5
H14H C147 H14I 109.5
C153 C148 S22 123.8
C153 C148 C149 120.0
C149 C148 S22 116.0
C148 C153 H153 120.0
C152 C153 C148 120.0
C152 C153 H153 120.0
C153 C152 C151 120.0
C153 C152 C154 116.2
C151 C152 C154 123.8
C152 C151 H151 120.0
C152 C151 C150 120.0
C150 C151 H151 120.0
C151 C150 H150 120.0
C149 C150 C151 120.0
C149 C150 H150 120.0
C148 C149 H149 120.0
C150 C149 C148 120.0
C150 C149 H149 120.0
C152 C154 H15A 109.5
C152 C154 H15B 109.5
C152 C154 H15C 109.5
H15A C154 H15B 109.5
H15A C154 H15C 109.5
H15B C154 H15C 109.5
C156 C155 S23 115.5
C156 C155 C160 120.0
C160 C155 S23 124.5
C155 C156 H156 120.0
C157 C156 C155 120.0
C157 C156 H156 120.0
C156 C157 H157 120.0
C158 C157 C156 120.0
C158 C157 H157 120.0
C157 C158 H158 120.0
C157 C158 C159 120.0
C159 C158 H158 120.0
C158 C159 C160 120.0
C158 C159 C161 121.8
C160 C159 C161 118.1
C155 C160 H160 120.0
C159 C160 C155 120.0
C159 C160 H160 120.0
C159 C161 H16A 109.5
C159 C161 H16B 109.5
C159 C161 H16C 109.5
H16A C161 H16B 109.5
H16A C161 H16C 109.5
H16B C161 H16C 109.5
C167 C162 S24 116.2
C167 C162 C163 120.0
C163 C162 S24 122.4
C162 C167 H167 120.0
C162 C167 C166 120.0
C166 C167 H167 120.0
C167 C166 C165 120.0
C167 C166 C168 108.1
C165 C166 C168 131.9
C166 C165 H165 120.0
C164 C165 C166 120.0
C164 C165 H165 120.0
C165 C164 H164 120.0
C165 C164 C163 120.0
C163 C164 H164 120.0
C162 C163 H163 120.0
C164 C163 C162 120.0
C164 C163 H163 120.0
C166 C168 H16D 109.5
C166 C168 H16E 109.5
C166 C168 H16F 109.5
H16D C168 H16E 109.5
H16D C168 H16F 109.5
H16E C168 H16F 109.5

loop_
_geom_bond_atom_site_label_1
_geom_bond_atom_site_label_2
_geom_bond_distance
Au1 Au2 2.9233
Au1 Au3 2.8999
Au1 Au4 2.9859
Au1 Au5 2.7579
Au1 Au6 2.7582
Au1 Au8 2.9926
Au1 Au14 3.0872
Au1 Au15 2.7822
Au1 Au16 2.7142
Au1 Au18 2.8623
Au1 Au24 3.2939
Au1 Au30 3.2596
Au2 Au3 2.9139
Au2 Au4 2.9970
Au2 Au5 2.7455
Au2 Au6 2.7401
Au2 Au10 3.1741
Au2 Au11 3.0399
Au2 Au12 2.8029
Au2 Au19 2.7786
Au2 Au20 3.2671
Au2 Au21 2.7215
Au2 Au22 3.2400
Au3 Au4 2.8898
Au3 Au7 2.6770
Au3 Au8 2.7819
Au3 Au9 2.7551
Au3 Au10 2.9197
Au3 Au17 2.7490
Au3 Au18 3.0904
Au3 Au19 2.9412
Au3 Au28 3.3002
Au4 Au9 2.7464
Au4 Au11 2.7706
Au4 Au12 3.0927
Au4 Au13 2.7411
Au4 Au14 2.7812
Au4 Au15 3.0655
Au4 Au17 2.7504
Au4 Au25 3.2733
Au4 Au26 3.2290
Au5 Au6 2.7555
Au5 Au8 3.0608
Au5 Au10 3.0403
Au5 Au20 3.1647
Au5 Au24 3.0369
Au5 Cu24 3.0369
Au5 S16 2.3658
Au6 Au11 2.9971
Au6 Au14 3.0261
Au6 Au22 3.0090
Au6 Au30 3.1306
Au6 Cu30 3.1306
Au6 S1 2.3501
Au7 Au8 2.7577
Au7 Au10 2.7561
Au7 Au23 2.8830
Au7 Au27 2.8885
Au7 Au28 2.9329
Au7 Cu23 2.8830
Au7 Cu27 2.8885
Au7 Cu28 2.9329
Au7 S14 2.4014
Au8 Au10 2.6860
Au8 Au18 2.8611
Au8 Au24 3.3729
Au8 S22 2.3573
Au9 Au12 3.0056
Au9 Au17 2.7540
Au9 Au19 3.0357
Au9 Au25 3.1645
Au9 Au28 2.9670
Au9 Cu25 3.1645
Au9 Cu28 2.9670
Au9 S10 2.3431
Au10 Au19 2.9254
Au10 Au29 3.3450
Au10 S17 2.3519
Au11 Au12 2.9181
Au11 Au13 2.7505
Au11 Au14 2.7146
Au11 Au22 3.2942
Au11 S4 2.3451
Au12 Au19 2.7352
Au12 Au21 2.7201
Au12 Au25 3.3586
Au12 S6 2.3408
Au13 Au14 2.7290
Au13 Au25 2.8658
Au13 Au26 2.9470
Au13 Au32 2.9618
Au13 Cu25 2.8658
Au13 Cu26 2.9470
Au13 Cu32 2.9618
Au13 S5 2.3852
Au14 Au15 2.9025
Au14 Au30 3.3402
Au14 S19 2.3444
Au15 Au16 2.7522
Au15 Au17 3.0083
Au15 Au18 2.7038
Au15 Au26 3.3279
Au15 S24 2.3579
Au16 Au18 2.7416
Au16 Au24 2.9444
Au16 Au30 2.8905
Au16 Au36 2.9351
Au16 Cu24 2.9444
Au16 Cu30 2.8905
Au16 Cu36 2.9351
Au16 S20 2.2946
Au17 Au18 3.0263
Au17 Au23 3.2497
Au17 Au26 3.0516
Au17 Cu26 3.0516
Au17 S23 2.3496
Au18 Au23 3.3679
Au18 S13 2.3678
Au19 Au21 2.7618
Au19 S11 2.3449
Au20 Au21 2.8165
Au20 Au22 3.3420
Au20 S3 2.2648
Au20 S17 2.2731
Au21 Au22 3.0270
Au21 Au35 2.9788
Au21 Cu35 2.9788
Au21 S8 2.3819
Au22 S3 2.3124
Au22 S4 2.2788
Au23 Au28 3.3676
Au23 S12 2.2901
Au23 S13 2.2724
Au24 S18 2.3171
Au24 S22 2.2907
Au25 S6 2.2940
Au25 S7 2.2713
Au26 S7 2.3012
Au26 S24 2.2755
Au27 S14 2.3398
Au27 S15 2.2917
Au28 S11 2.2869
Au28 S12 2.2997
Au29 S15 2.2449
Au29 S16 2.2408
Au30 S18 2.2486
Au30 S19 2.2755
Au31 S1 2.2603
Au31 S2 2.2916
Au32 S2 2.2293
Au32 S5 2.3058
Au33 S9 2.2117
Au33 S10 2.2473
Au34 S21 2.2370
Au34 S23 2.2561
Au35 S8 2.3260
Au35 S9 2.2879
Au36 S20 2.2310
Au36 S21 2.3486
Cu23 S12 2.2901
Cu23 S13 2.2724
Cu24 S18 2.3171
Cu24 S22 2.2907
Cu25 S6 2.2940
Cu25 S7 2.2713
Cu26 S7 2.3012
Cu26 S24 2.2755
Cu27 S14 2.3398
Cu27 S15 2.2917
Cu28 S11 2.2869
Cu28 S12 2.2997
Cu29 S15 2.2449
Cu29 S16 2.2408
Cu30 S18 2.2486
Cu30 S19 2.2755
Cu31 S1 2.2603
Cu31 S2 2.2916
Cu32 S2 2.2293
Cu32 S5 2.3058
Cu33 S9 2.2117
Cu33 S10 2.2473
Cu34 S21 2.2370
Cu34 S23 2.2561
Cu35 S8 2.3260
Cu35 S9 2.2879
Cu36 S20 2.2310
Cu36 S21 2.3486
S1 C1 1.7505
S2 C8 1.9316
S3 C15 1.7480
S4 C22 1.7679
S5 C29 1.7902
S6 C36 1.8175
S7 C43 1.7811
S8 C50 1.8605
S9 C57 1.7864
S10 C64 1.8208
S11 C71 1.8649
S12 C78 1.8279
S13 C85 1.7744
S14 C92 1.7556
S15 C99 1.8230
S16 C106 1.7540
S17 C113 1.8250
S18 C120 1.8120
S19 C127 1.7961
S20 C134 1.7971
S21 C141 1.7267
S22 C148 1.7453
S23 C155 1.7955
S24 C162 1.7699
C1 C2 1.3900
C1 C6 1.3900
C2 H2 0.9500
C2 C3 1.3900
C3 H3 0.9500
C3 C4 1.3900
C4 H4 0.9500
C4 C5 1.3900
C5 C6 1.3900
C5 C7 1.5262
C6 H6 0.9500
C7 H7A 0.9800
C7 H7B 0.9800
C7 H7C 0.9800
C8 C9 1.3900
C8 C13 1.3900
C9 C10 1.3900
C10 H10 0.9500
C10 C11 1.3900
C11 H11 0.9500
C11 C12 1.3900
C12 C13 1.3900
C12 C14 1.5408
C13 H13 0.9500
C14 H14A 0.9800
C14 H14B 0.9800
C14 H14C 0.9800
C15 C16 1.3900
C15 C20 1.3900
C16 H16 0.9500
C16 C17 1.3900
C17 H17 0.9500
C17 C18 1.3900
C18 H18 0.9500
C18 C19 1.3900
C19 C20 1.3900
C19 C21 1.5461
C20 H20 0.9500
C21 H21A 0.9800
C21 H21B 0.9800
C21 H21C 0.9800
C22 C27 1.3900
C22 C23 1.3900
C27 H27 0.9500
C27 C26 1.3900
C26 C25 1.3900
C26 C28 1.5459
C25 H25 0.9500
C25 C24 1.3900
C24 H24 0.9500
C24 C23 1.3900
C23 H23 0.9500
C28 H28A 0.9800
C28 H28B 0.9800
C28 H28C 0.9800
C29 C30 1.3900
C29 C34 1.3900
C30 H30 0.9500
C30 C31 1.3900
C31 H31 0.9500
C31 C32 1.3900
C32 H32 0.9500
C32 C33 1.3900
C33 C34 1.3900
C33 C35 1.5400
C34 H34 0.9500
C36 C41 1.3900
C36 C37 1.3900
C41 H41 0.9500
C41 C40 1.3900
C40 C39 1.3900
C40 C42 1.5445
C39 H39 0.9500
C39 C38 1.3900
C38 H38 0.9500
C38 C37 1.3900
C37 H37 0.9500
C43 C48 1.3900
C43 C44 1.3900
C48 H48 0.9500
C48 C47 1.3900
C47 C46 1.3900
C47 C49 1.5403
C46 H46 0.9500
C46 C45 1.3900
C45 H45 0.9500
C45 C44 1.3900
C44 H44 0.9500
C49 H49A 0.9800
C49 H49B 0.9800
C49 H49C 0.9800
C50 C55 1.3900
C50 C51 1.3900
C55 H55 0.9500
C55 C54 1.3900
C54 C53 1.3900
C54 C56 1.5470
C53 H53 0.9500
C53 C52 1.3900
C52 H52 0.9500
C52 C51 1.3900
C51 H51 0.9500
C56 H56A 0.9800
C56 H56B 0.9800
C56 H56C 0.9800
C57 C58 1.3900
C57 C62 1.3900
C58 H58 0.9500
C58 C59 1.3900
C59 H59 0.9500
C59 C60 1.3900
C60 H60 0.9500
C60 C61 1.3900
C61 C62 1.3900
C61 C63 1.5420
C62 H62 0.9500
C63 H63A 0.9800
C63 H63B 0.9800
C63 H63C 0.9800
C64 C65 1.3900
C64 C69 1.3900
C65 H65 0.9500
C65 C66 1.3900
C66 H66 0.9500
C66 C67 1.3900
C67 H67 0.9500
C67 C68 1.3900
C68 C69 1.3900
C68 C70 1.5444
C69 H69 0.9500
C70 H70A 0.9800
C70 H70B 0.9800
C70 H70C 0.9800
C71 C76 1.3900
C71 C72 1.3900
C76 H76 0.9500
C76 C75 1.3900
C75 C74 1.3900
C75 C77 1.7098
C74 H74 0.9500
C74 C73 1.3900
C73 H73 0.9500
C73 C72 1.3900
C72 H72 0.9500
C78 C79 1.3900
C78 C83 1.3900
C79 H79 0.9500
C79 C80 1.3900
C80 H80 0.9500
C80 C81 1.3900
C81 H81 0.9500
C81 C82 1.3900
C82 C83 1.3900
C82 C84 1.5559
C83 H83 0.9500
C85 C86 1.3900
C85 C90 1.3900
C86 H86 0.9500
C86 C87 1.3900
C87 H87 0.9500
C87 C88 1.3900
C88 H88 0.9500
C88 C89 1.3900
C89 C90 1.3900
C89 C91 1.5408
C90 H90 0.9500
C91 H91A 0.9800
C91 H91B 0.9800
C91 H91C 0.9800
C92 C97 1.3900
C92 C93 1.3900
C97 H97 0.9500
C97 C96 1.3900
C96 C95 1.3900
C96 C98 1.5396
C95 H95 0.9500
C95 C94 1.3900
C94 H94 0.9500
C94 C93 1.3900
C93 H93 0.9500
C98 H98A 0.9800
C98 H98B 0.9800
C98 H98C 0.9800
C99 C104 1.3900
C99 C100 1.3900
C104 H104 0.9500
C104 C103 1.3900
C103 C102 1.3900
C103 C105 1.5329
C102 H102 0.9500
C102 C101 1.3900
C101 H101 0.9500
C101 C100 1.3900
C100 H100 0.9500
C106 C111 1.3900
C106 C107 1.3900
C111 H111 0.9500
C111 C110 1.3900
C110 C109 1.3900
C110 C112 1.5356
C109 H109 0.9500
C109 C108 1.3900
C108 H108 0.9500
C108 C107 1.3900
C107 H107 0.9500
C112 H11A 0.9800
C112 H11B 0.9800
C112 H11C 0.9800
C113 C118 1.3900
C113 C114 1.3900
C118 H118 0.9500
C118 C117 1.3900
C117 C116 1.3900
C117 C119 1.5365
C116 H116 0.9500
C116 C115 1.3900
C115 H115 0.9500
C115 C114 1.3900
C114 H114 0.9500
C119 H11D 0.9800
C119 H11E 0.9800
C119 H11F 0.9800
C120 C125 1.3900
C120 C121 1.3900
C125 H125 0.9500
C125 C124 1.3900
C124 C123 1.3900
C124 C126 1.5537
C123 H123 0.9500
C123 C122 1.3900
C122 H122 0.9500
C122 C121 1.3900
C121 H121 0.9500
C126 H12A 0.9800
C126 H12B 0.9800
C126 H12C 0.9800
C127 C132 1.3900
C127 C128 1.3900
C132 H132 0.9500
C132 C131 1.3900
C131 C130 1.3900
C131 C133 1.5461
C130 H130 0.9500
C130 C129 1.3900
C129 H129 0.9500
C129 C128 1.3900
C128 H128 0.9500
C133 H13A 0.9800
C133 H13B 0.9800
C133 H13C 0.9800
C134 C135 1.3900
C134 C139 1.3900
C135 H135 0.9500
C135 C136 1.3900
C136 H136 0.9500
C136 C137 1.3900
C137 H137 0.9500
C137 C138 1.3900
C138 C139 1.3900
C138 C140 1.5277
C139 H139 0.9500
C140 H14D 0.9800
C140 H14E 0.9800
C140 H14F 0.9800
C141 C142 1.3900
C141 C146 1.3900
C142 H142 0.9500
C142 C143 1.3900
C143 H143 0.9500
C143 C144 1.3900
C144 H144 0.9500
C144 C145 1.3900
C145 C146 1.3900
C145 C147 1.5345
C146 H146 0.9500
C147 H14G 0.9800
C147 H14H 0.9800
C147 H14I 0.9800
C148 C153 1.3900
C148 C149 1.3900
C153 H153 0.9500
C153 C152 1.3900
C152 C151 1.3900
C152 C154 1.5242
C151 H151 0.9500
C151 C150 1.3900
C150 H150 0.9500
C150 C149 1.3900
C149 H149 0.9500
C154 H15A 0.9800
C154 H15B 0.9800
C154 H15C 0.9800
C155 C156 1.3900
C155 C160 1.3900
C156 H156 0.9500
C156 C157 1.3900
C157 H157 0.9500
C157 C158 1.3900
C158 H158 0.9500
C158 C159 1.3900
C159 C160 1.3900
C159 C161 1.5446
C160 H160 0.9500
C161 H16A 0.9800
C161 H16B 0.9800
C161 H16C 0.9800
C162 C167 1.3900
C162 C163 1.3900
C167 H167 0.9500
C167 C166 1.3900
C166 C165 1.3900
C166 C168 1.5466
C165 H165 0.9500
C165 C164 1.3900
C164 H164 0.9500
C164 C163 1.3900
C163 H163 0.9500
C168 H16D 0.9800
C168 H16E 0.9800
C168 H16F 0.9800

loop_
_smtbx_masks_void_nr
_smtbx_masks_void_average_x
_smtbx_masks_void_average_y
_smtbx_masks_void_average_z
_smtbx_masks_void_volume
_smtbx_masks_void_count_electrons
1 0.000 0.500 0.500 918.4 59.0
2 0.044 0.365 0.000 7.1 0.0
3 -0.044 0.635 0.000 7.1 0.0
4 0.401 0.209 0.599 10.7 2.6
5 0.599 0.791 0.401 10.7 1.0
